data_4028981
loop_
_publ_author_name
'Cao, Sheng'
'Wang, Yibin'
'Peng, Xiaohua'

_publ_section_title
;
 The Leaving Group Strongly Affects H2O2-Induced DNA Cross-Linking by
 Arylboronates.
;
_journal_issue 2
_journal_name_full 'The Journal of organic chemistry'
_journal_page_first 501
_journal_page_last 508
_journal_paper_doi 10.1021/jo401901x
_journal_volume 79
_journal_year 2014
_chemical_formula_moiety 'C26 H34 B2 Br2 O4'
_chemical_formula_sum 'C26 H34 B2 Br2 O4'
_chemical_formula_weight 591.97
_chemical_name_systematic
;
 ? 
;
_space_group_crystal_system monoclinic
_space_group_IT_number 14
_space_group_name_Hall '-P 2yn'
_space_group_name_H-M_alt 'P 1 21/n 1'
_symmetry_space_group_name_Hall '-P 2yn'
_symmetry_space_group_name_H-M 'P 1 21/n 1'
_atom_sites_solution_hydrogens geom
_atom_sites_solution_primary direct
_atom_sites_solution_secondary difmap
_audit_creation_date 2013-03-20
_audit_creation_method
;
  Olex2 1.2
  (compiled Dec  5 2012 16:20:19, GUI svn.r4385)
;
_cell_angle_alpha 90.00
_cell_angle_beta 100.2067(16)
_cell_angle_gamma 90.00
_cell_formula_units_Z 16
_cell_length_a 19.0571(3)
_cell_length_b 26.6288(4)
_cell_length_c 22.2563(4)
_cell_measurement_reflns_used 24432
_cell_measurement_temperature 100.00(10)
_cell_measurement_theta_max 73.9637
_cell_measurement_theta_min 3.2673
_cell_volume 11115.6(3)
_computing_cell_refinement
;
CrysAlisPro, Agilent Technologies,
Version 1.171.35.15 (release 03-08-2011 CrysAlis171 .NET)
(compiled Aug  3 2011,13:03:54)
;
_computing_data_collection
;
CrysAlisPro, Agilent Technologies,
Version 1.171.35.15 (release 03-08-2011 CrysAlis171 .NET)
(compiled Aug  3 2011,13:03:54)
;
_computing_data_reduction
;
CrysAlisPro, Agilent Technologies,
Version 1.171.35.15 (release 03-08-2011 CrysAlis171 .NET)
(compiled Aug  3 2011,13:03:54)
;
_computing_molecular_graphics
;
O. V. Dolomanov, L. J. Bourhis, R. J. Gildea, J. A. K. Howard and H. Puschmann,
OLEX2: a complete structure solution, refinement and analysis program.
J. Appl. Cryst. (2009). 42, 339-341.
;
_computing_publication_material
;
O. V. Dolomanov, L. J. Bourhis, R. J. Gildea, J. A. K. Howard and H. Puschmann,
OLEX2: a complete structure solution, refinement and analysis program.
J. Appl. Cryst. (2009). 42, 339-341.
;
_computing_structure_refinement
;
XL, G.M. Sheldrick, Acta Cryst.
(2008). A64, 112-122
;
_computing_structure_solution 'SHELXS-97 (Sheldrick, 2008)'
_diffrn_ambient_temperature 100.00(10)
_diffrn_detector_area_resol_mean 10.3756
_diffrn_measured_fraction_theta_full 0.990
_diffrn_measured_fraction_theta_max 0.974
_diffrn_measurement_details
;
  1 omega  -95.00  -18.00   1.0000   10.0000
omega____ theta____ kappa____ phi______ frames
    -      -40.3987  125.0000    0.0000 77

  2 omega -119.00  -23.00   1.0000   10.0000
omega____ theta____ kappa____ phi______ frames
    -      -40.3987  -77.0000 -120.0000 96

  3 omega   70.00   95.00   1.0000   10.0000
omega____ theta____ kappa____ phi______ frames
    -       40.3987  162.0000  103.0000 25

  4 omega   10.00   41.00   1.0000   10.0000
omega____ theta____ kappa____ phi______ frames
    -       40.3987   19.0000  -90.0000 31

  5 omega   89.00  115.00   1.0000   10.0000
omega____ theta____ kappa____ phi______ frames
    -       40.3987   19.0000  -90.0000 26

  6 omega   85.00  153.00   1.0000   40.0000
omega____ theta____ kappa____ phi______ frames
    -      107.0378   77.0000  -30.0000 68

  7 omega   59.00   91.00   1.0000   40.0000
omega____ theta____ kappa____ phi______ frames
    -      107.0378  -30.0000  150.0000 32

  8 omega   47.00   87.00   1.0000   40.0000
omega____ theta____ kappa____ phi______ frames
    -      107.0378  -30.0000   30.0000 40

  9 omega   52.00  109.00   1.0000   40.0000
omega____ theta____ kappa____ phi______ frames
    -      107.0378  -94.0000 -120.0000 57

 10 omega   95.00  178.00   1.0000   40.0000
omega____ theta____ kappa____ phi______ frames
    -      107.0378  125.0000  -30.0000 83

 11 omega  146.00  178.00   1.0000   40.0000
omega____ theta____ kappa____ phi______ frames
    -      107.0378  125.0000   90.0000 32

 12 omega   78.00  168.00   1.0000   40.0000
omega____ theta____ kappa____ phi______ frames
    -      107.0378   30.0000  -60.0000 90

 13 omega   37.00   99.00   1.0000   40.0000
omega____ theta____ kappa____ phi______ frames
    -      107.0378  -45.0000 -120.0000 62

 14 omega -114.00  -11.00   1.0000   10.0000
omega____ theta____ kappa____ phi______ frames
    -      -40.3987  -57.0000   60.0000 103

 15 omega  -49.00   36.00   1.0000   10.0000
omega____ theta____ kappa____ phi______ frames
    -      -40.3987   37.0000    0.0000 85

 16 omega -119.00   -7.00   1.0000   10.0000
omega____ theta____ kappa____ phi______ frames
    -      -40.3987  -77.0000  -30.0000 112

 17 omega   46.00   71.00   1.0000   40.0000
omega____ theta____ kappa____ phi______ frames
    -      107.0378   15.0000  150.0000 25

 18 omega   29.00   91.00   1.0000   40.0000
omega____ theta____ kappa____ phi______ frames
    -      107.0378  -30.0000  -30.0000 62
;
_diffrn_measurement_device_type 'SuperNova, Dual, Cu at zero, Atlas'
_diffrn_measurement_method '\w scans'
_diffrn_orient_matrix_UB_11 -0.0422923000
_diffrn_orient_matrix_UB_12 -0.0001972000
_diffrn_orient_matrix_UB_13 -0.0657881000
_diffrn_orient_matrix_UB_21 -0.0101296000
_diffrn_orient_matrix_UB_22 0.0572259000
_diffrn_orient_matrix_UB_23 0.0034133000
_diffrn_orient_matrix_UB_31 0.0697176000
_diffrn_orient_matrix_UB_32 0.0083188000
_diffrn_orient_matrix_UB_33 -0.0246725000
_diffrn_radiation_monochromator mirror
_diffrn_radiation_type 'Cu K\a'
_diffrn_radiation_wavelength 1.5418
_diffrn_reflns_av_R_equivalents 0.0366
_diffrn_reflns_av_unetI/netI 0.0317
_diffrn_reflns_limit_h_max 23
_diffrn_reflns_limit_h_min -18
_diffrn_reflns_limit_k_max 32
_diffrn_reflns_limit_k_min -30
_diffrn_reflns_limit_l_max 27
_diffrn_reflns_limit_l_min -27
_diffrn_reflns_number 68428
_diffrn_reflns_theta_full 72.00
_diffrn_reflns_theta_max 74.13
_diffrn_reflns_theta_min 3.27
_diffrn_source 'SuperNova (Cu) X-ray Source'
_exptl_absorpt_coefficient_mu 3.924
_exptl_absorpt_correction_T_max 0.729
_exptl_absorpt_correction_T_min 0.435
_exptl_absorpt_correction_type gaussian
_exptl_absorpt_process_details
;
CrysAlisPro, Agilent Technologies,
Version 1.171.35.15 (release 03-08-2011 CrysAlis171 .NET)
(compiled Aug  3 2011,13:03:54)
Numerical absorption correction based on gaussian integration over
            a multifaceted crystal model
;
_exptl_crystal_colour colourless
_exptl_crystal_colour_primary colourless
_exptl_crystal_density_diffrn 1.415
_exptl_crystal_density_method 'not measured'
_exptl_crystal_description plate
_exptl_crystal_F_000 4832
_exptl_crystal_size_max 0.3817
_exptl_crystal_size_mid 0.1615
_exptl_crystal_size_min 0.1099
_refine_diff_density_max 3.492
_refine_diff_density_min -1.215
_refine_diff_density_rms 0.140
_refine_ls_extinction_method none
_refine_ls_goodness_of_fit_ref 1.067
_refine_ls_hydrogen_treatment constr
_refine_ls_matrix_type full
_refine_ls_number_parameters 1257
_refine_ls_number_reflns 22035
_refine_ls_number_restraints 0
_refine_ls_restrained_S_all 1.067
_refine_ls_R_factor_all 0.0811
_refine_ls_R_factor_gt 0.0743
_refine_ls_shift/su_max 0.004
_refine_ls_shift/su_mean 0.000
_refine_ls_structure_factor_coef Fsqd
_refine_ls_weighting_details 'calc w=1/[\s^2^(Fo^2^)+(0.1022P)^2^+50.8993P] where P=(Fo^2^+2Fc^2^)/3'
_refine_ls_weighting_scheme calc
_refine_ls_wR_factor_gt 0.1982
_refine_ls_wR_factor_ref 0.2044
_reflns_number_gt 19184
_reflns_number_total 22035
_reflns_threshold_expression >2sigma(I)
_cod_data_source_file jo401901x_si_003.cif
_cod_data_source_block uwm1f
_cod_database_code 4028981
_chemical_oxdiff_formula 'Br2 O4 B2 C26 H34'
_reflns_odcompleteness_completeness 99.94
_reflns_odcompleteness_iscentric 1
_reflns_odcompleteness_theta 66.97
_olex2_refinement_description
;
1. Others
 Fixed Uiso: H2(0.028) H5(0.032) H6(0.033) H7A(0.038) H7B(0.038) H10D(0.059)
 H10E(0.059) H10F(0.059) H11D(0.062) H11E(0.062) H11F(0.062) H12D(0.054)
 H12E(0.054) H12F(0.054) H13D(0.058) H13E(0.058) H13F(0.058) H15(0.027)
 H18(0.029) H19(0.03) H20C(0.031) H20D(0.031) H23D(0.053) H23E(0.053)
 H23F(0.053) H24D(0.062) H24E(0.062) H24F(0.062) H25D(0.051) H25E(0.051)
 H25F(0.051) H26D(0.062) H26E(0.062) H26F(0.062) H2A(0.029) H5A(0.031)
 H6A(0.031) H7AA(0.035) H7AB(0.035) H10G(0.062) H10H(0.062) H10I(0.062)
 H11G(0.063) H11H(0.063) H11I(0.063) H12G(0.067) H12H(0.067) H12I(0.067)
 H13G(0.061) H13H(0.061) H13I(0.061) H15A(0.03) H18A(0.031) H19A(0.03)
 H20E(0.033) H20F(0.033) H23G(0.064) H23H(0.064) H23I(0.064) H24G(0.053)
 H24H(0.053) H24I(0.053) H25G(0.062) H25H(0.062) H25I(0.062) H26G(0.054)
 H26H(0.054) H26I(0.054) H2B(0.028) H5B(0.032) H6B(0.03) H7BA(0.031)
 H7BB(0.031) H10J(0.074) H10K(0.074) H10L(0.074) H11J(0.082) H11K(0.082)
 H11L(0.082) H12J(0.068) H12K(0.068) H12L(0.068) H13J(0.077) H13K(0.077)
 H13L(0.077) H15B(0.029) H18B(0.031) H19B(0.03) H20G(0.035) H20H(0.035)
 H23J(0.075) H23K(0.075) H23L(0.075) H24J(0.064) H24K(0.064) H24L(0.064)
 H25J(0.074) H25K(0.074) H25L(0.074) H26J(0.071) H26K(0.071) H26L(0.071)
 H2C(0.029) H5C(0.032) H6C(0.031) H7CA(0.034) H7CB(0.034) H10A(0.06) H10B(0.06)
 H10C(0.06) H11A(0.059) H11B(0.059) H11C(0.059) H12A(0.061) H12B(0.061)
 H12C(0.061) H13A(0.058) H13B(0.058) H13C(0.058) H15C(0.028) H18C(0.033)
 H19C(0.033) H20A(0.034) H20B(0.034) H23A(0.095) H23B(0.095) H23C(0.095)
 H24A(0.089) H24B(0.089) H24C(0.089) H25A(0.096) H25B(0.096) H25C(0.096)
 H26A(0.078) H26B(0.078) H26C(0.078)
 Fixed X: H2(0.7065) H5(0.5939) H6(0.6833) H7A(0.6087) H7B(0.6594)
 H10D(0.3909) H10E(0.3902) H10F(0.3403) H11D(0.4832) H11E(0.4383) H11F(0.3981)
 H12D(0.3626) H12E(0.3908) H12F(0.3486) H13D(0.4941) H13E(0.5414) H13F(0.4686)
 H15(0.8091) H18(0.7845) H19(0.7162) H20C(0.9494) H20D(0.9173) H23D(0.8727)
 H23E(0.9382) H23F(0.9508) H24D(0.8567) H24E(0.8313) H24F(0.909) H25D(1.0413)
 H25E(1.0746) H25F(1.0454) H26D(0.9957) H26E(0.9134) H26F(0.9739) H2A(0.1185)
 H5A(0.0212) H6A(0.1078) H7AA(0.0692) H7AB(0.0219) H10G(-0.1109) H10H(-0.1956)
 H10I(-0.1529) H11G(-0.1952) H11H(-0.2463) H11I(-0.1939) H12G(-0.0809) H12H(-
 0.1289) H12I(-0.0536) H13G(-0.2183) H13H(-0.2352) H13I(-0.1885) H15A(0.2296)
 H18A(0.1921) H19A(0.1272) H20E(0.3359) H20F(0.3625) H23G(0.3976) H23H(0.3731)
 H23I(0.3148) H24G(0.4499) H24H(0.4493) H24I(0.4795) H25G(0.2556) H25H(0.31)
 H25I(0.2348) H26G(0.2809) H26H(0.3582) H26I(0.3466) H2B(0.7893) H5B(0.5461)
 H6B(0.5874) H7BA(0.8143) H7BB(0.7519) H10J(0.565) H10K(0.5512) H10L(0.6308)
 H11J(0.6542) H11K(0.5743) H11L(0.6281) H12J(0.4132) H12K(0.4467) H12L(0.4525)
 H13J(0.5649) H13K(0.5029) H13L(0.4833) H15B(0.6226) H18B(0.8659) H19B(0.8261)
 H20G(0.5938) H20H(0.6541) H23J(0.7515) H23K(0.8346) H23L(0.8072) H24J(0.7857)
 H24K(0.8219) H24L(0.7401) H25J(0.9357) H25K(0.9468) H25L(0.9885) H26J(0.9413)
 H26K(0.9172) H26L(0.8604) H2C(0.2079) H5C(0.1666) H6C(0.282) H7CA(0.0288)
 H7CB(0.0872) H10A(-0.1598) H10B(-0.1283) H10C(-0.1812) H11A(-0.0592) H11B(-
 0.1142) H11C(-0.1401) H12A(-0.0299) H12B(-0.0076) H12C(-0.0901) H13A(-0.0436)
 H13B(-0.06) H13C(-0.1202) H15C(0.3797) H18C(0.4277) H19C(0.3107) H20A(0.5585)
 H20B(0.4983) H23A(0.6387) H23B(0.6633) H23C(0.717) H24A(0.6328) H24B(0.6033)
 H24C(0.6874) H25A(0.656) H25B(0.6971) H25C(0.7387) H26A(0.7485) H26B(0.7226)
 H26C(0.7748)
 Fixed Y: H2(0.3043) H5(0.4603) H6(0.4459) H7A(0.3195) H7B(0.282) H10D(0.3332)
 H10E(0.3745) H10F(0.3814) H11D(0.4046) H11E(0.3542) H11F(0.407) H12D(0.4595)
 H12E(0.5126) H12F(0.476) H13D(0.5209) H13E(0.4737) H13F(0.4857) H15(0.4289)
 H18(0.2837) H19(0.2939) H20C(0.4128) H20D(0.4485) H23D(0.2339) H23E(0.2472)
 H23F(0.2414) H24D(0.3533) H24E(0.296) H24F(0.3115) H25D(0.2883) H25E(0.3433)
 H25F(0.314) H26D(0.4172) H26E(0.4088) H26F(0.3934) H2A(0.6978) H5A(0.5369)
 H6A(0.5543) H7AA(0.7187) H7AB(0.6792) H10G(0.5836) H10H(0.5832) H10I(0.6352)
 H11G(0.6593) H11H(0.6112) H11I(0.6188) H12G(0.4739) H12H(0.4961) H12I(0.5213)
 H13G(0.5361) H13H(0.5139) H13I(0.482) H15A(0.5759) H18A(0.7191) H19A(0.7078)
 H20E(0.5588) H20F(0.5932) H23G(0.5881) H23H(0.6131) H23I(0.5978) H24G(0.7146)
 H24H(0.692) H24I(0.6592) H25G(0.656) H25H(0.6955) H25I(0.7142) H26G(0.7741)
 H26H(0.7653) H26I(0.7595) H2B(0.678) H5B(0.6858) H6B(0.6922) H7BA(0.6902)
 H7BB(0.6858) H10J(0.7556) H10K(0.7455) H10L(0.7532) H11J(0.674) H11K(0.6551)
 H11L(0.6218) H12J(0.6678) H12K(0.682) H12L(0.7206) H13J(0.5889) H13K(0.5944)
 H13L(0.5909) H15B(0.6773) H18B(0.6893) H19B(0.6928) H20G(0.6853) H20H(0.6891)
 H23J(0.6129) H23K(0.6087) H23L(0.5983) H24J(0.7413) H24K(0.7017) H24L(0.6953)
 H25J(0.6198) H25K(0.658) H25L(0.6666) H26J(0.7492) H26K(0.7498) H26L(0.762)
 H2C(0.4405) H5C(0.4548) H6C(0.4581) H7CA(0.456) H7CB(0.4496) H10A(0.4318)
 H10B(0.3812) H10C(0.4155) H11A(0.5189) H11B(0.5148) H11C(0.5026) H12A(0.3533)
 H12B(0.3518) H12C(0.3521) H13A(0.4228) H13B(0.4766) H13C(0.434) H15C(0.432)
 H18C(0.4586) H19C(0.4596) H20A(0.4492) H20B(0.4387) H23A(0.4282) H23B(0.4806)
 H23C(0.4339) H24A(0.356) H24B(0.3563) H24C(0.3571) H25A(0.5206) H25B(0.5174)
 H25C(0.5056) H26A(0.4374) H26B(0.3858) H26C(0.4224)
 Fixed Z: H2(0.2538) H5(0.2445) H6(0.1882) H7A(0.3694) H7B(0.3403)
 H10D(0.3443) H10E(0.292) H10F(0.3421) H11D(0.4679) H11E(0.4505) H11F(0.4506)
 H12D(0.289) H12E(0.317) H12F(0.3551) H13D(0.3911) H13E(0.4179) H13F(0.4415)
 H15(0.1866) H18(0.0677) H19(0.1439) H20C(0.1093) H20D(0.1556) H23D(-0.0613)
 H23E(-0.0081) H23F(-0.077) H24D(-0.1345) H24E(-0.1422) H24F(-0.1536) H25D(-
 0.0096) H25E(-0.0117) H25F(-0.0739) H26D(-0.0353) H26E(-0.064) H26F(-0.1021)
 H2A(0.71) H5A(0.7058) H6A(0.6478) H7AA(0.7962) H7AB(0.826) H10G(0.9177)
 H10H(0.896) H10I(0.9011) H11G(0.7939) H11H(0.7891) H11I(0.741) H12G(0.8341)
 H12H(0.88) H12I(0.8761) H13G(0.732) H13H(0.7947) H13I(0.7553) H15A(0.6433)
 H18A(0.5212) H19A(0.5997) H20E(0.6085) H20F(0.558) H23G(0.4096) H23H(0.3438)
 H23I(0.3841) H24G(0.4397) H24H(0.373) H24I(0.4322) H25G(0.3175) H25H(0.2969)
 H25I(0.3111) H26G(0.391) H26H(0.3743) H26I(0.4434) H2B(0.1677) H5B(0.0929)
 H6B(0.197) H7BA(0.0672) H7BB(0.0087) H10J(-0.0846) H10K(-0.1566) H10L(-0.1203)
 H11J(-0.1699) H11K(-0.1932) H11L(-0.146) H12J(-0.1004) H12K(-0.1592) H12L(-
 0.1034) H13J(-0.0758) H13K(-0.1341) H13L(-0.0673) H15B(0.2858) H18B(0.3643)
 H19B(0.259) H20G(0.3828) H20H(0.4428) H23J(0.5839) H23K(0.6119) H23L(0.5407)
 H24J(0.5999) H24K(0.65) H24L(0.6188) H25J(0.5657) H25K(0.6222) H25L(0.5666)
 H26J(0.531) H26K(0.5963) H26L(0.536) H2C(0.827) H5C(0.6155) H6C(0.6682)
 H7CA(0.7694) H7CB(0.8304) H10A(0.6647) H10B(0.6413) H10C(0.5946) H11A(0.5934)
 H11B(0.6398) H11C(0.569) H12A(0.6099) H12B(0.5439) H12C(0.5499) H13A(0.4731)
 H13B(0.4996) H13C(0.4902) H15C(0.7151) H18C(0.9247) H19C(0.8736) H20A(0.7661)
 H20B(0.7072) H23A(1.0595) H23B(1.0348) H23C(1.0435) H24A(0.9279) H24B(0.9909)
 H24C(0.9914) H25A(0.9424) H25B(0.8858) H25C(0.9533) H26A(0.8645) H26B(0.8902)
 H26C(0.9344)
;

loop_
_space_group_symop_id
_space_group_symop_operation_xyz
1 'x, y, z'
2 '-x+1/2, y+1/2, -z+1/2'
3 '-x, -y, -z'
4 'x-1/2, -y-1/2, z-1/2'

loop_
_atom_site_label
_atom_site_type_symbol
_atom_site_fract_x
_atom_site_fract_y
_atom_site_fract_z
_atom_site_U_iso_or_equiv
_atom_site_adp_type
_atom_site_occupancy
_atom_site_symmetry_multiplicity
_atom_site_calc_flag
_atom_site_refinement_flags
Br1 Br 0.53277(3) 0.26487(2) 0.29259(3) 0.03940(15) Uani 1 1 d .
Br2 Br 0.87613(3) 0.47924(2) 0.04961(2) 0.03226(13) Uani 1 1 d .
O1 O 0.51349(19) 0.37636(13) 0.36460(15) 0.0280(7) Uani 1 1 d .
O2 O 0.49784(18) 0.44892(13) 0.30972(15) 0.0284(7) Uani 1 1 d .
O3 O 0.84724(17) 0.32122(14) -0.02574(15) 0.0282(7) Uani 1 1 d .
O4 O 0.95277(18) 0.34914(14) 0.02960(15) 0.0286(7) Uani 1 1 d .
C1 C 0.7026(2) 0.37308(18) 0.2137(2) 0.0236(9) Uani 1 1 d .
C2 C 0.6838(2) 0.33612(17) 0.2522(2) 0.0234(9) Uani 1 1 d .
H2 H 0.7065 0.3043 0.2538 0.028 Uiso 1 1 calc R
C3 C 0.6324(3) 0.34486(18) 0.2885(2) 0.0263(10) Uani 1 1 d .
C4 C 0.5965(2) 0.39190(18) 0.2849(2) 0.0236(9) Uani 1 1 d .
C5 C 0.6167(3) 0.42846(18) 0.2470(2) 0.0267(10) Uani 1 1 d .
H5 H 0.5939 0.4603 0.2445 0.032 Uiso 1 1 calc R
C6 C 0.6696(3) 0.41972(19) 0.2127(2) 0.0279(10) Uani 1 1 d .
H6 H 0.6833 0.4459 0.1882 0.033 Uiso 1 1 calc R
C7 C 0.6175(3) 0.3044(2) 0.3307(2) 0.0314(11) Uani 1 1 d .
H7A H 0.6087 0.3195 0.3694 0.038 Uiso 1 1 calc R
H7B H 0.6594 0.2820 0.3403 0.038 Uiso 1 1 calc R
C8 C 0.4463(3) 0.3977(2) 0.3758(2) 0.0300(10) Uani 1 1 d .
C9 C 0.4521(3) 0.4533(2) 0.3557(2) 0.0292(10) Uani 1 1 d .
C10 C 0.3866(3) 0.3691(2) 0.3348(3) 0.0396(13) Uani 1 1 d .
H10D H 0.3909 0.3332 0.3443 0.059 Uiso 1 1 calc R
H10E H 0.3902 0.3745 0.2920 0.059 Uiso 1 1 calc R
H10F H 0.3403 0.3814 0.3421 0.059 Uiso 1 1 calc R
C11 C 0.4410(3) 0.3902(2) 0.4420(3) 0.0414(13) Uani 1 1 d .
H11D H 0.4832 0.4046 0.4679 0.062 Uiso 1 1 calc R
H11E H 0.4383 0.3542 0.4505 0.062 Uiso 1 1 calc R
H11F H 0.3981 0.4070 0.4506 0.062 Uiso 1 1 calc R
C12 C 0.3824(3) 0.4775(2) 0.3266(3) 0.0363(12) Uani 1 1 d .
H12D H 0.3626 0.4595 0.2890 0.054 Uiso 1 1 calc R
H12E H 0.3908 0.5126 0.3170 0.054 Uiso 1 1 calc R
H12F H 0.3486 0.4760 0.3551 0.054 Uiso 1 1 calc R
C13 C 0.4927(3) 0.4863(2) 0.4060(2) 0.0390(13) Uani 1 1 d .
H13D H 0.4941 0.5209 0.3911 0.058 Uiso 1 1 calc R
H13E H 0.5414 0.4737 0.4179 0.058 Uiso 1 1 calc R
H13F H 0.4686 0.4857 0.4415 0.058 Uiso 1 1 calc R
C14 C 0.7539(2) 0.36326(18) 0.1717(2) 0.0235(9) Uani 1 1 d .
C15 C 0.8048(2) 0.39908(18) 0.1629(2) 0.0227(9) Uani 1 1 d .
H15 H 0.8091 0.4289 0.1866 0.027 Uiso 1 1 calc R
C16 C 0.8493(2) 0.39221(17) 0.1205(2) 0.0221(9) Uani 1 1 d .
C17 C 0.8409(2) 0.34921(18) 0.0822(2) 0.0244(9) Uani 1 1 d .
C18 C 0.7903(3) 0.31320(18) 0.0922(2) 0.0245(9) Uani 1 1 d .
H18 H 0.7845 0.2837 0.0677 0.029 Uiso 1 1 calc R
C19 C 0.7485(3) 0.31953(18) 0.1370(2) 0.0247(9) Uani 1 1 d .
H19 H 0.7162 0.2939 0.1439 0.030 Uiso 1 1 calc R
C20 C 0.9057(2) 0.43022(18) 0.1163(2) 0.0255(9) Uani 1 1 d .
H20C H 0.9494 0.4128 0.1093 0.031 Uiso 1 1 calc R
H20D H 0.9173 0.4485 0.1556 0.031 Uiso 1 1 calc R
C21 C 0.9023(3) 0.3086(2) -0.0618(2) 0.0286(10) Uani 1 1 d .
C22 C 0.9649(3) 0.34309(19) -0.0334(2) 0.0271(10) Uani 1 1 d .
C23 C 0.9173(3) 0.2528(2) -0.0511(3) 0.0356(11) Uani 1 1 d .
H23D H 0.8727 0.2339 -0.0613 0.053 Uiso 1 1 calc R
H23E H 0.9382 0.2472 -0.0081 0.053 Uiso 1 1 calc R
H23F H 0.9508 0.2414 -0.0770 0.053 Uiso 1 1 calc R
C24 C 0.8721(3) 0.3182(3) -0.1291(2) 0.0416(14) Uani 1 1 d .
H24D H 0.8567 0.3533 -0.1345 0.062 Uiso 1 1 calc R
H24E H 0.8313 0.2960 -0.1422 0.062 Uiso 1 1 calc R
H24F H 0.9090 0.3115 -0.1536 0.062 Uiso 1 1 calc R
C25 C 1.0380(3) 0.3202(2) -0.0321(3) 0.0340(11) Uani 1 1 d .
H25D H 1.0413 0.2883 -0.0096 0.051 Uiso 1 1 calc R
H25E H 1.0746 0.3433 -0.0117 0.051 Uiso 1 1 calc R
H25F H 1.0454 0.3140 -0.0739 0.051 Uiso 1 1 calc R
C26 C 0.9617(4) 0.3952(2) -0.0612(3) 0.0413(13) Uani 1 1 d .
H26D H 0.9957 0.4172 -0.0353 0.062 Uiso 1 1 calc R
H26E H 0.9134 0.4088 -0.0640 0.062 Uiso 1 1 calc R
H26F H 0.9739 0.3934 -0.1021 0.062 Uiso 1 1 calc R
B1 B 0.5357(3) 0.4048(2) 0.3213(2) 0.0249(10) Uani 1 1 d .
B2 B 0.8826(3) 0.3404(2) 0.0286(2) 0.0245(10) Uani 1 1 d .
Br1A Br -0.05857(3) 0.72964(2) 0.74787(3) 0.03826(15) Uani 1 1 d .
Br2A Br 0.28820(3) 0.52400(2) 0.50591(3) 0.03779(15) Uani 1 1 d .
O1A O -0.07369(19) 0.61781(13) 0.81876(15) 0.0287(7) Uani 1 1 d .
O2A O -0.08276(19) 0.54699(14) 0.76014(16) 0.0319(8) Uani 1 1 d .
O3A O 0.36004(18) 0.65526(14) 0.47827(15) 0.0294(7) Uani 1 1 d .
O4A O 0.25415(17) 0.68641(13) 0.42741(15) 0.0267(7) Uani 1 1 d .
C1A C 0.1204(2) 0.62836(18) 0.6709(2) 0.0236(9) Uani 1 1 d .
C2A C 0.0987(3) 0.66503(18) 0.7091(2) 0.0241(9) Uani 1 1 d .
H2A H 0.1185 0.6978 0.7100 0.029 Uiso 1 1 calc R
C3A C 0.0485(2) 0.65415(18) 0.7459(2) 0.0237(9) Uani 1 1 d .
C4A C 0.0158(2) 0.60643(18) 0.7436(2) 0.0241(9) Uani 1 1 d .
C5A C 0.0405(3) 0.56981(18) 0.7066(2) 0.0259(9) Uani 1 1 d .
H5A H 0.0212 0.5369 0.7058 0.031 Uiso 1 1 calc R
C6A C 0.0919(3) 0.58016(18) 0.6715(2) 0.0256(9) Uani 1 1 d .
H6A H 0.1078 0.5543 0.6478 0.031 Uiso 1 1 calc R
C7A C 0.0295(3) 0.69429(19) 0.7871(2) 0.0292(10) Uani 1 1 d .
H7AA H 0.0692 0.7187 0.7962 0.035 Uiso 1 1 calc R
H7AB H 0.0219 0.6792 0.8260 0.035 Uiso 1 1 calc R
C8A C -0.1411(3) 0.5943(2) 0.8255(2) 0.0294(10) Uani 1 1 d .
C9A C -0.1323(3) 0.5401(2) 0.8024(2) 0.0305(11) Uani 1 1 d .
C10A C -0.1510(3) 0.5995(2) 0.8907(3) 0.0416(13) Uani 1 1 d .
H10G H -0.1109 0.5836 0.9177 0.062 Uiso 1 1 calc R
H10H H -0.1956 0.5832 0.8960 0.062 Uiso 1 1 calc R
H10I H -0.1529 0.6352 0.9011 0.062 Uiso 1 1 calc R
C11A C -0.1993(3) 0.6235(3) 0.7836(3) 0.0419(13) Uani 1 1 d .
H11G H -0.1952 0.6593 0.7939 0.063 Uiso 1 1 calc R
H11H H -0.2463 0.6112 0.7891 0.063 Uiso 1 1 calc R
H11I H -0.1939 0.6188 0.7410 0.063 Uiso 1 1 calc R
C12A C -0.0956(3) 0.5047(2) 0.8527(3) 0.0447(14) Uani 1 1 d .
H12G H -0.0809 0.4739 0.8341 0.067 Uiso 1 1 calc R
H12H H -0.1289 0.4961 0.8800 0.067 Uiso 1 1 calc R
H12I H -0.0536 0.5213 0.8761 0.067 Uiso 1 1 calc R
C13A C -0.1995(3) 0.5159(2) 0.7681(3) 0.0409(13) Uani 1 1 d .
H13G H -0.2183 0.5361 0.7320 0.061 Uiso 1 1 calc R
H13H H -0.2352 0.5139 0.7947 0.061 Uiso 1 1 calc R
H13I H -0.1885 0.4820 0.7553 0.061 Uiso 1 1 calc R
C14A C 0.1693(3) 0.63949(18) 0.6277(2) 0.0242(9) Uani 1 1 d .
C15A C 0.2219(2) 0.60510(18) 0.6185(2) 0.0248(9) Uani 1 1 d .
H15A H 0.2296 0.5759 0.6433 0.030 Uiso 1 1 calc R
C16A C 0.2632(2) 0.61298(18) 0.5738(2) 0.0239(9) Uani 1 1 d .
C17A C 0.2520(2) 0.65527(18) 0.5353(2) 0.0242(9) Uani 1 1 d .
C18A C 0.2002(3) 0.68997(18) 0.5461(2) 0.0258(9) Uani 1 1 d .
H18A H 0.1921 0.7191 0.5212 0.031 Uiso 1 1 calc R
C19A C 0.1604(3) 0.68298(18) 0.5923(2) 0.0254(9) Uani 1 1 d .
H19A H 0.1272 0.7078 0.5997 0.030 Uiso 1 1 calc R
C20A C 0.3207(3) 0.57543(18) 0.5685(2) 0.0273(10) Uani 1 1 d .
H20E H 0.3359 0.5588 0.6085 0.033 Uiso 1 1 calc R
H20F H 0.3625 0.5932 0.5580 0.033 Uiso 1 1 calc R
C21A C 0.3692(3) 0.6626(2) 0.4145(2) 0.0290(10) Uani 1 1 d .
C22A C 0.3076(3) 0.69873(19) 0.3893(2) 0.0280(10) Uani 1 1 d .
C23A C 0.3632(3) 0.6108(2) 0.3854(3) 0.0424(14) Uani 1 1 d .
H23G H 0.3976 0.5881 0.4096 0.064 Uiso 1 1 calc R
H23H H 0.3731 0.6131 0.3438 0.064 Uiso 1 1 calc R
H23I H 0.3148 0.5978 0.3841 0.064 Uiso 1 1 calc R
C24A C 0.4436(3) 0.6840(2) 0.4149(2) 0.0356(12) Uani 1 1 d .
H24G H 0.4499 0.7146 0.4397 0.053 Uiso 1 1 calc R
H24H H 0.4493 0.6920 0.3730 0.053 Uiso 1 1 calc R
H24I H 0.4795 0.6592 0.4322 0.053 Uiso 1 1 calc R
C25A C 0.2740(3) 0.6904(3) 0.3228(2) 0.0412(13) Uani 1 1 d .
H25G H 0.2556 0.6560 0.3175 0.062 Uiso 1 1 calc R
H25H H 0.3100 0.6955 0.2969 0.062 Uiso 1 1 calc R
H25I H 0.2348 0.7142 0.3111 0.062 Uiso 1 1 calc R
C26A C 0.3249(3) 0.7544(2) 0.4005(3) 0.0363(12) Uani 1 1 d .
H26G H 0.2809 0.7741 0.3910 0.054 Uiso 1 1 calc R
H26H H 0.3582 0.7653 0.3743 0.054 Uiso 1 1 calc R
H26I H 0.3466 0.7595 0.4434 0.054 Uiso 1 1 calc R
B1A B -0.0474(3) 0.5910(2) 0.7755(2) 0.0247(10) Uani 1 1 d .
B2A B 0.2899(3) 0.6655(2) 0.4800(2) 0.0244(10) Uani 1 1 d .
Br1B Br 0.79285(3) 0.59963(2) 0.04186(3) 0.03788(15) Uani 1 1 d .
Br2B Br 0.62807(4) 0.59920(2) 0.41942(3) 0.04154(16) Uani 1 1 d .
O1B O 0.64401(19) 0.67684(15) -0.05109(16) 0.0339(8) Uani 1 1 d .
O2B O 0.53585(19) 0.67262(15) -0.02076(16) 0.0332(8) Uani 1 1 d .
O3B O 0.76139(18) 0.68429(14) 0.50513(15) 0.0297(7) Uani 1 1 d .
O4B O 0.87182(18) 0.67601(14) 0.48001(15) 0.0299(7) Uani 1 1 d .
C1B C 0.6934(3) 0.68491(17) 0.1939(2) 0.0236(9) Uani 1 1 d .
C2B C 0.7396(2) 0.67983(17) 0.1525(2) 0.0235(9) Uani 1 1 d .
H2B H 0.7893 0.6780 0.1677 0.028 Uiso 1 1 calc R
C3B C 0.7161(2) 0.67735(17) 0.0896(2) 0.0228(9) Uani 1 1 d .
C4B C 0.6419(2) 0.67894(17) 0.0656(2) 0.0233(9) Uani 1 1 d .
C5B C 0.5960(3) 0.68436(18) 0.1077(2) 0.0263(9) Uani 1 1 d .
H5B H 0.5461 0.6858 0.0929 0.032 Uiso 1 1 calc R
C6B C 0.6205(3) 0.68781(18) 0.1702(2) 0.0254(9) Uani 1 1 d .
H6B H 0.5874 0.6922 0.1970 0.030 Uiso 1 1 calc R
C7B C 0.7705(3) 0.67161(18) 0.0495(2) 0.0261(9) Uani 1 1 d .
H7BA H 0.8143 0.6902 0.0672 0.031 Uiso 1 1 calc R
H7BB H 0.7519 0.6858 0.0087 0.031 Uiso 1 1 calc R
C8B C 0.5901(3) 0.6827(2) -0.1063(2) 0.0371(12) Uani 1 1 d .
C9B C 0.5226(3) 0.6614(2) -0.0855(2) 0.0391(13) Uani 1 1 d .
C10B C 0.5837(4) 0.7394(3) -0.1180(3) 0.0491(15) Uani 1 1 d .
H10J H 0.5650 0.7556 -0.0846 0.074 Uiso 1 1 calc R
H10K H 0.5512 0.7455 -0.1566 0.074 Uiso 1 1 calc R
H10L H 0.6308 0.7532 -0.1203 0.074 Uiso 1 1 calc R
C11B C 0.6137(4) 0.6561(3) -0.1583(3) 0.0549(18) Uani 1 1 d .
H11J H 0.6542 0.6740 -0.1699 0.082 Uiso 1 1 calc R
H11K H 0.5743 0.6551 -0.1932 0.082 Uiso 1 1 calc R
H11L H 0.6281 0.6218 -0.1460 0.082 Uiso 1 1 calc R
C12B C 0.4526(3) 0.6850(3) -0.1147(3) 0.0453(15) Uani 1 1 d .
H12J H 0.4132 0.6678 -0.1004 0.068 Uiso 1 1 calc R
H12K H 0.4467 0.6820 -0.1592 0.068 Uiso 1 1 calc R
H12L H 0.4525 0.7206 -0.1034 0.068 Uiso 1 1 calc R
C13B C 0.5180(4) 0.6036(3) -0.0912(3) 0.0516(16) Uani 1 1 d .
H13J H 0.5649 0.5889 -0.0758 0.077 Uiso 1 1 calc R
H13K H 0.5029 0.5944 -0.1341 0.077 Uiso 1 1 calc R
H13L H 0.4833 0.5909 -0.0673 0.077 Uiso 1 1 calc R
C14B C 0.7203(2) 0.68528(17) 0.2610(2) 0.0232(9) Uani 1 1 d .
C15B C 0.6722(2) 0.67988(18) 0.3015(2) 0.0241(9) Uani 1 1 d .
H15B H 0.6226 0.6773 0.2858 0.029 Uiso 1 1 calc R
C16B C 0.6956(3) 0.67815(17) 0.3644(2) 0.0244(9) Uani 1 1 d .
C17B C 0.7686(3) 0.68142(18) 0.3895(2) 0.0248(9) Uani 1 1 d .
C18B C 0.8162(3) 0.68690(18) 0.3487(2) 0.0260(9) Uani 1 1 d .
H18B H 0.8659 0.6893 0.3643 0.031 Uiso 1 1 calc R
C19B C 0.7925(3) 0.68891(18) 0.2855(2) 0.0253(9) Uani 1 1 d .
H19B H 0.8261 0.6928 0.2590 0.030 Uiso 1 1 calc R
C20B C 0.6397(3) 0.67109(19) 0.4037(2) 0.0294(10) Uani 1 1 d .
H20G H 0.5938 0.6853 0.3828 0.035 Uiso 1 1 calc R
H20H H 0.6541 0.6891 0.4428 0.035 Uiso 1 1 calc R
C21B C 0.8095(3) 0.6741(2) 0.5622(2) 0.0309(11) Uani 1 1 d .
C22B C 0.8835(3) 0.6864(2) 0.5462(2) 0.0319(11) Uani 1 1 d .
C23B C 0.7998(4) 0.6185(2) 0.5759(3) 0.0498(15) Uani 1 1 d .
H23J H 0.7515 0.6129 0.5839 0.075 Uiso 1 1 calc R
H23K H 0.8346 0.6087 0.6119 0.075 Uiso 1 1 calc R
H23L H 0.8072 0.5983 0.5407 0.075 Uiso 1 1 calc R
C24B C 0.7873(3) 0.7059(3) 0.6121(3) 0.0428(14) Uani 1 1 d .
H24J H 0.7857 0.7413 0.5999 0.064 Uiso 1 1 calc R
H24K H 0.8219 0.7017 0.6500 0.064 Uiso 1 1 calc R
H24L H 0.7401 0.6953 0.6188 0.064 Uiso 1 1 calc R
C25B C 0.9438(3) 0.6550(3) 0.5779(3) 0.0493(16) Uani 1 1 d .
H25J H 0.9357 0.6198 0.5657 0.074 Uiso 1 1 calc R
H25K H 0.9468 0.6580 0.6222 0.074 Uiso 1 1 calc R
H25L H 0.9885 0.6666 0.5666 0.074 Uiso 1 1 calc R
C26B C 0.9023(4) 0.7418(3) 0.5530(3) 0.0476(15) Uani 1 1 d .
H26J H 0.9413 0.7492 0.5310 0.071 Uiso 1 1 calc R
H26K H 0.9172 0.7498 0.5963 0.071 Uiso 1 1 calc R
H26L H 0.8604 0.7620 0.5360 0.071 Uiso 1 1 calc R
B1B B 0.6083(3) 0.6757(2) -0.0027(3) 0.0258(11) Uani 1 1 d .
B2B B 0.8001(3) 0.6802(2) 0.4596(3) 0.0263(11) Uani 1 1 d .
Br1C Br 0.04684(3) 0.36438(2) 0.79151(3) 0.03323(14) Uani 1 1 d .
Br2C Br 0.54104(3) 0.35643(2) 0.75408(3) 0.03480(14) Uani 1 1 d .
O1C O -0.02279(18) 0.44398(14) 0.66906(15) 0.0290(7) Uani 1 1 d .
O2C O 0.03130(18) 0.43777(15) 0.58527(15) 0.0318(8) Uani 1 1 d .
O3C O 0.56509(18) 0.44137(16) 0.95149(16) 0.0358(8) Uani 1 1 d .
O4C O 0.61344(18) 0.44408(16) 0.86495(16) 0.0344(8) Uani 1 1 d .
C1C C 0.2584(2) 0.44802(16) 0.7542(2) 0.0231(9) Uani 1 1 d .
C2C C 0.1998(3) 0.44336(17) 0.7838(2) 0.0245(9) Uani 1 1 d .
H2C H 0.2079 0.4405 0.8270 0.029 Uiso 1 1 calc R
C3C C 0.1299(2) 0.44287(17) 0.7519(2) 0.0236(9) Uani 1 1 d .
C4C C 0.1155(2) 0.44659(17) 0.6878(2) 0.0236(9) Uani 1 1 d .
C5C C 0.1747(3) 0.45199(18) 0.6587(2) 0.0266(10) Uani 1 1 d .
H5C H 0.1666 0.4548 0.6155 0.032 Uiso 1 1 calc R
C6C C 0.2439(3) 0.45345(18) 0.6899(2) 0.0259(9) Uani 1 1 d .
H6C H 0.2820 0.4581 0.6682 0.031 Uiso 1 1 calc R
C7C C 0.0713(3) 0.43664(18) 0.7885(2) 0.0279(10) Uani 1 1 d .
H7CA H 0.0288 0.4560 0.7694 0.034 Uiso 1 1 calc R
H7CB H 0.0872 0.4496 0.8304 0.034 Uiso 1 1 calc R
C8C C -0.0794(3) 0.4448(2) 0.6152(2) 0.0309(11) Uani 1 1 d .
C9C C -0.0427(3) 0.4218(2) 0.5657(2) 0.0329(11) Uani 1 1 d .
C10C C -0.1428(3) 0.4158(2) 0.6303(3) 0.0403(13) Uani 1 1 d .
H10A H -0.1598 0.4318 0.6647 0.060 Uiso 1 1 calc R
H10B H -0.1283 0.3812 0.6413 0.060 Uiso 1 1 calc R
H10C H -0.1812 0.4155 0.5946 0.060 Uiso 1 1 calc R
C11C C -0.1001(3) 0.5003(2) 0.6033(3) 0.0393(13) Uani 1 1 d .
H11A H -0.0592 0.5189 0.5934 0.059 Uiso 1 1 calc R
H11B H -0.1142 0.5148 0.6398 0.059 Uiso 1 1 calc R
H11C H -0.1401 0.5026 0.5690 0.059 Uiso 1 1 calc R
C12C C -0.0426(3) 0.3647(2) 0.5675(3) 0.0408(13) Uani 1 1 d .
H12A H -0.0299 0.3533 0.6099 0.061 Uiso 1 1 calc R
H12B H -0.0076 0.3518 0.5439 0.061 Uiso 1 1 calc R
H12C H -0.0901 0.3521 0.5499 0.061 Uiso 1 1 calc R
C13C C -0.0689(3) 0.4404(2) 0.5015(2) 0.0389(13) Uani 1 1 d .
H13A H -0.0436 0.4228 0.4731 0.058 Uiso 1 1 calc R
H13B H -0.0600 0.4766 0.4996 0.058 Uiso 1 1 calc R
H13C H -0.1202 0.4340 0.4902 0.058 Uiso 1 1 calc R
C14C C 0.3321(2) 0.44675(17) 0.7883(2) 0.0230(9) Uani 1 1 d .
C15C C 0.3893(2) 0.43803(17) 0.7578(2) 0.0237(9) Uani 1 1 d .
H15C H 0.3797 0.4320 0.7151 0.028 Uiso 1 1 calc R
C16C C 0.4588(3) 0.43788(17) 0.7877(2) 0.0239(9) Uani 1 1 d .
C17C C 0.4755(2) 0.44569(17) 0.8511(2) 0.0245(9) Uani 1 1 d .
C18C C 0.4182(3) 0.45355(19) 0.8818(2) 0.0275(10) Uani 1 1 d .
H18C H 0.4277 0.4586 0.9247 0.033 Uiso 1 1 calc R
C19C C 0.3482(3) 0.45414(19) 0.8514(2) 0.0273(10) Uani 1 1 d .
H19C H 0.3107 0.4596 0.8736 0.033 Uiso 1 1 calc R
C20C C 0.5158(3) 0.42877(19) 0.7501(2) 0.0281(10) Uani 1 1 d .
H20A H 0.5585 0.4492 0.7661 0.034 Uiso 1 1 calc R
H20B H 0.4983 0.4387 0.7072 0.034 Uiso 1 1 calc R
C21C C 0.6397(3) 0.4280(3) 0.9689(3) 0.0484(16) Uani 1 1 d .
C22C C 0.6724(3) 0.4469(3) 0.9167(3) 0.0473(15) Uani 1 1 d .
C23C C 0.6669(3) 0.4440(4) 1.0319(3) 0.063(2) Uani 1 1 d .
H23A H 0.6387 0.4282 1.0595 0.095 Uiso 1 1 calc R
H23B H 0.6633 0.4806 1.0348 0.095 Uiso 1 1 calc R
H23C H 0.7170 0.4339 1.0435 0.095 Uiso 1 1 calc R
C24C C 0.6409(4) 0.3688(3) 0.9698(4) 0.0591(18) Uani 1 1 d .
H24A H 0.6328 0.3560 0.9279 0.089 Uiso 1 1 calc R
H24B H 0.6033 0.3563 0.9909 0.089 Uiso 1 1 calc R
H24C H 0.6874 0.3571 0.9914 0.089 Uiso 1 1 calc R
C25C C 0.6929(4) 0.5027(3) 0.9253(4) 0.064(2) Uani 1 1 d .
H25A H 0.6560 0.5206 0.9424 0.096 Uiso 1 1 calc R
H25B H 0.6971 0.5174 0.8858 0.096 Uiso 1 1 calc R
H25C H 0.7387 0.5056 0.9533 0.096 Uiso 1 1 calc R
C26C C 0.7348(3) 0.4209(3) 0.9000(3) 0.0522(17) Uani 1 1 d .
H26A H 0.7485 0.4374 0.8645 0.078 Uiso 1 1 calc R
H26B H 0.7226 0.3858 0.8902 0.078 Uiso 1 1 calc R
H26C H 0.7748 0.4224 0.9344 0.078 Uiso 1 1 calc R
B1C B 0.0404(3) 0.4430(2) 0.6479(2) 0.0254(10) Uani 1 1 d .
B2C B 0.5520(3) 0.4443(2) 0.8894(3) 0.0274(11) Uani 1 1 d .

loop_
_atom_site_aniso_label
_atom_site_aniso_U_11
_atom_site_aniso_U_22
_atom_site_aniso_U_33
_atom_site_aniso_U_23
_atom_site_aniso_U_13
_atom_site_aniso_U_12
Br1 0.0512(4) 0.0320(3) 0.0371(3) -0.0008(2) 0.0136(3) -0.0132(2)
Br2 0.0303(3) 0.0313(3) 0.0341(3) 0.0076(2) 0.0028(2) -0.0023(2)
O1 0.0299(18) 0.0301(17) 0.0265(17) 0.0040(13) 0.0116(14) 0.0055(14)
O2 0.0283(17) 0.0336(18) 0.0262(17) 0.0025(14) 0.0128(14) 0.0059(14)
O3 0.0200(16) 0.0422(19) 0.0228(16) -0.0027(14) 0.0051(13) 0.0034(14)
O4 0.0234(17) 0.0392(19) 0.0244(17) -0.0018(14) 0.0077(13) -0.0044(14)
C1 0.023(2) 0.026(2) 0.021(2) -0.0022(17) 0.0030(17) -0.0006(17)
C2 0.024(2) 0.024(2) 0.023(2) -0.0015(17) 0.0052(17) 0.0003(17)
C3 0.028(2) 0.030(2) 0.021(2) -0.0010(18) 0.0029(18) 0.0012(19)
C4 0.022(2) 0.030(2) 0.020(2) -0.0015(17) 0.0050(17) -0.0005(18)
C5 0.028(2) 0.026(2) 0.027(2) -0.0007(18) 0.0053(19) 0.0012(19)
C6 0.030(2) 0.028(2) 0.026(2) -0.0004(19) 0.0071(19) -0.0016(19)
C7 0.032(3) 0.035(3) 0.028(2) 0.008(2) 0.008(2) 0.004(2)
C8 0.028(2) 0.036(3) 0.029(2) 0.003(2) 0.013(2) 0.003(2)
C9 0.026(2) 0.037(3) 0.028(2) 0.002(2) 0.013(2) 0.007(2)
C10 0.034(3) 0.047(3) 0.040(3) -0.007(2) 0.012(2) -0.008(2)
C11 0.047(3) 0.047(3) 0.035(3) 0.008(2) 0.018(3) 0.005(3)
C12 0.027(3) 0.046(3) 0.036(3) 0.004(2) 0.006(2) 0.006(2)
C13 0.052(3) 0.030(3) 0.031(3) -0.003(2) -0.005(2) -0.005(2)
C14 0.023(2) 0.028(2) 0.019(2) 0.0041(17) 0.0027(17) 0.0006(18)
C15 0.021(2) 0.028(2) 0.019(2) 0.0006(17) 0.0012(17) -0.0002(18)
C16 0.018(2) 0.025(2) 0.023(2) 0.0045(17) 0.0023(17) 0.0007(17)
C17 0.022(2) 0.030(2) 0.021(2) 0.0040(18) 0.0029(17) 0.0020(18)
C18 0.024(2) 0.026(2) 0.024(2) -0.0018(18) 0.0060(18) 0.0025(18)
C19 0.023(2) 0.025(2) 0.027(2) 0.0016(18) 0.0063(18) 0.0004(18)
C20 0.019(2) 0.032(2) 0.025(2) 0.0060(18) 0.0029(17) -0.0033(18)
C21 0.023(2) 0.040(3) 0.024(2) -0.001(2) 0.0080(19) 0.003(2)
C22 0.023(2) 0.037(3) 0.023(2) 0.0023(19) 0.0088(18) 0.0020(19)
C23 0.029(3) 0.036(3) 0.043(3) -0.005(2) 0.010(2) -0.001(2)
C24 0.030(3) 0.069(4) 0.027(3) 0.000(3) 0.008(2) 0.008(3)
C25 0.022(2) 0.047(3) 0.035(3) -0.002(2) 0.010(2) 0.000(2)
C26 0.052(4) 0.037(3) 0.042(3) 0.005(2) 0.026(3) 0.001(3)
B1 0.027(3) 0.028(3) 0.021(2) -0.004(2) 0.005(2) -0.003(2)
B2 0.025(3) 0.028(3) 0.022(2) 0.003(2) 0.006(2) 0.001(2)
Br1A 0.0462(3) 0.0345(3) 0.0351(3) -0.0002(2) 0.0102(2) 0.0127(2)
Br2A 0.0338(3) 0.0366(3) 0.0404(3) -0.0102(2) -0.0005(2) 0.0072(2)
O1A 0.0274(17) 0.0351(18) 0.0260(17) -0.0021(14) 0.0111(14) -0.0047(14)
O2A 0.0305(18) 0.0359(19) 0.0332(19) -0.0092(15) 0.0157(15) -0.0091(15)
O3A 0.0218(16) 0.045(2) 0.0224(16) 0.0054(14) 0.0071(13) 0.0052(15)
O4A 0.0198(16) 0.0403(19) 0.0207(15) 0.0040(14) 0.0056(12) 0.0003(14)
C1A 0.021(2) 0.029(2) 0.021(2) 0.0024(17) 0.0027(17) 0.0021(18)
C2A 0.026(2) 0.026(2) 0.020(2) -0.0010(17) 0.0018(17) -0.0035(18)
C3A 0.024(2) 0.029(2) 0.018(2) 0.0016(17) 0.0029(17) 0.0033(18)
C4A 0.023(2) 0.030(2) 0.019(2) 0.0010(17) 0.0030(17) -0.0001(18)
C5A 0.026(2) 0.028(2) 0.024(2) 0.0008(18) 0.0056(18) -0.0031(19)
C6A 0.027(2) 0.030(2) 0.021(2) -0.0033(18) 0.0053(18) 0.0024(19)
C7A 0.029(2) 0.033(3) 0.025(2) -0.0021(19) 0.0048(19) -0.001(2)
C8A 0.024(2) 0.038(3) 0.027(2) -0.002(2) 0.0078(19) -0.007(2)
C9A 0.028(3) 0.038(3) 0.027(2) -0.001(2) 0.011(2) -0.005(2)
C10A 0.047(3) 0.052(3) 0.030(3) -0.008(2) 0.017(2) -0.015(3)
C11A 0.028(3) 0.049(3) 0.050(3) 0.007(3) 0.011(2) 0.008(2)
C12A 0.036(3) 0.042(3) 0.059(4) 0.017(3) 0.015(3) -0.005(2)
C13A 0.036(3) 0.050(3) 0.038(3) -0.010(2) 0.009(2) -0.014(2)
C14A 0.025(2) 0.029(2) 0.018(2) -0.0004(17) 0.0045(17) -0.0014(18)
C15A 0.021(2) 0.031(2) 0.020(2) 0.0010(18) -0.0010(17) 0.0014(18)
C16A 0.021(2) 0.030(2) 0.020(2) -0.0021(17) 0.0019(17) 0.0022(18)
C17A 0.021(2) 0.028(2) 0.023(2) -0.0014(18) 0.0029(17) 0.0007(18)
C18A 0.026(2) 0.030(2) 0.022(2) 0.0016(18) 0.0069(18) -0.0012(19)
C19A 0.027(2) 0.027(2) 0.023(2) -0.0004(18) 0.0062(18) 0.0032(18)
C20A 0.025(2) 0.030(2) 0.026(2) -0.0017(19) 0.0027(19) 0.0050(19)
C21A 0.027(2) 0.037(3) 0.025(2) 0.002(2) 0.0110(19) 0.001(2)
C22A 0.026(2) 0.035(3) 0.024(2) 0.0023(19) 0.0080(19) -0.002(2)
C23A 0.049(3) 0.039(3) 0.046(3) -0.005(2) 0.027(3) -0.001(3)
C24A 0.027(3) 0.050(3) 0.032(3) 0.001(2) 0.012(2) -0.001(2)
C25A 0.035(3) 0.064(4) 0.025(3) 0.001(2) 0.007(2) -0.004(3)
C26A 0.036(3) 0.033(3) 0.042(3) 0.006(2) 0.013(2) 0.001(2)
B1A 0.024(3) 0.031(3) 0.019(2) 0.002(2) 0.0039(19) 0.001(2)
B2A 0.023(2) 0.024(2) 0.026(3) -0.002(2) 0.004(2) 0.000(2)
Br1B 0.0468(3) 0.0368(3) 0.0353(3) -0.0035(2) 0.0219(2) 0.0030(2)
Br2B 0.0557(4) 0.0435(3) 0.0309(3) -0.0040(2) 0.0225(3) -0.0135(3)
O1B 0.0227(17) 0.057(2) 0.0216(17) 0.0000(15) 0.0014(13) 0.0012(16)
O2B 0.0226(17) 0.053(2) 0.0237(17) -0.0045(15) 0.0024(13) -0.0006(16)
O3B 0.0234(17) 0.043(2) 0.0213(16) 0.0008(14) 0.0005(13) 0.0031(15)
O4B 0.0246(17) 0.045(2) 0.0196(16) -0.0001(14) 0.0015(13) 0.0054(15)
C1B 0.024(2) 0.026(2) 0.021(2) 0.0008(17) 0.0054(18) 0.0011(18)
C2B 0.020(2) 0.028(2) 0.021(2) 0.0028(17) 0.0013(17) 0.0009(17)
C3B 0.021(2) 0.025(2) 0.021(2) 0.0017(17) 0.0007(17) 0.0009(17)
C4B 0.021(2) 0.025(2) 0.023(2) 0.0022(17) 0.0029(18) -0.0006(17)
C5B 0.021(2) 0.033(2) 0.025(2) -0.0004(19) 0.0045(18) 0.0032(19)
C6B 0.022(2) 0.031(2) 0.024(2) 0.0009(18) 0.0049(18) 0.0015(18)
C7B 0.024(2) 0.031(2) 0.023(2) 0.0007(18) 0.0028(18) 0.0002(19)
C8B 0.029(3) 0.060(4) 0.021(2) 0.003(2) 0.000(2) 0.000(2)
C9B 0.027(3) 0.064(4) 0.024(2) -0.006(2) -0.001(2) 0.002(3)
C10B 0.046(4) 0.063(4) 0.034(3) 0.011(3) -0.005(3) -0.009(3)
C11B 0.040(3) 0.094(5) 0.029(3) -0.009(3) 0.003(3) 0.009(3)
C12B 0.025(3) 0.079(4) 0.029(3) 0.004(3) -0.004(2) 0.003(3)
C13B 0.049(4) 0.057(4) 0.045(3) -0.007(3) -0.002(3) -0.005(3)
C14B 0.024(2) 0.024(2) 0.022(2) -0.0005(17) 0.0063(18) -0.0020(17)
C15B 0.021(2) 0.030(2) 0.022(2) -0.0020(18) 0.0036(17) 0.0008(18)
C16B 0.025(2) 0.026(2) 0.022(2) -0.0015(17) 0.0053(18) 0.0028(18)
C17B 0.027(2) 0.027(2) 0.020(2) -0.0017(17) 0.0030(18) 0.0023(18)
C18B 0.023(2) 0.030(2) 0.025(2) -0.0013(18) 0.0036(18) 0.0001(18)
C19B 0.024(2) 0.025(2) 0.028(2) 0.0018(18) 0.0075(18) 0.0001(18)
C20B 0.028(2) 0.036(3) 0.025(2) -0.0015(19) 0.0059(19) -0.004(2)
C21B 0.027(2) 0.045(3) 0.020(2) -0.002(2) 0.0003(19) 0.001(2)
C22B 0.027(2) 0.049(3) 0.018(2) -0.001(2) -0.0006(18) 0.004(2)
C23B 0.061(4) 0.050(4) 0.039(3) 0.008(3) 0.010(3) -0.004(3)
C24B 0.034(3) 0.065(4) 0.029(3) -0.007(3) 0.006(2) 0.005(3)
C25B 0.033(3) 0.085(5) 0.028(3) -0.003(3) -0.001(2) 0.016(3)
C26B 0.049(4) 0.058(4) 0.034(3) -0.007(3) 0.001(3) -0.015(3)
B1B 0.018(2) 0.033(3) 0.026(3) 0.000(2) 0.003(2) 0.001(2)
B2B 0.022(3) 0.030(3) 0.026(3) -0.001(2) 0.001(2) 0.000(2)
Br1C 0.0298(3) 0.0372(3) 0.0351(3) 0.0019(2) 0.0123(2) -0.0056(2)
Br2C 0.0293(3) 0.0401(3) 0.0380(3) -0.0023(2) 0.0143(2) 0.0058(2)
O1C 0.0194(16) 0.0400(19) 0.0271(17) -0.0039(14) 0.0030(13) 0.0015(14)
O2C 0.0207(17) 0.049(2) 0.0235(17) -0.0023(15) -0.0016(13) -0.0035(15)
O3C 0.0182(16) 0.061(2) 0.0265(17) -0.0005(17) 0.0007(13) 0.0067(16)
O4C 0.0180(16) 0.056(2) 0.0283(18) 0.0007(16) 0.0024(14) -0.0038(16)
C1C 0.024(2) 0.020(2) 0.025(2) -0.0008(17) 0.0052(18) -0.0020(17)
C2C 0.025(2) 0.027(2) 0.021(2) -0.0037(17) 0.0014(18) 0.0011(18)
C3C 0.021(2) 0.024(2) 0.026(2) 0.0000(17) 0.0047(18) 0.0002(17)
C4C 0.020(2) 0.023(2) 0.027(2) -0.0034(17) 0.0011(18) 0.0018(17)
C5C 0.027(2) 0.030(2) 0.023(2) 0.0013(18) 0.0042(18) -0.0015(19)
C6C 0.026(2) 0.030(2) 0.023(2) 0.0011(18) 0.0068(18) -0.0025(19)
C7C 0.022(2) 0.029(2) 0.033(2) -0.0060(19) 0.0051(19) -0.0035(18)
C8C 0.020(2) 0.039(3) 0.030(3) -0.002(2) -0.0038(19) 0.000(2)
C9C 0.017(2) 0.047(3) 0.031(3) -0.007(2) -0.0035(19) -0.003(2)
C10C 0.018(2) 0.059(4) 0.044(3) -0.007(3) 0.005(2) -0.008(2)
C11C 0.030(3) 0.036(3) 0.046(3) -0.008(2) -0.011(2) 0.007(2)
C12C 0.035(3) 0.042(3) 0.041(3) -0.013(2) -0.003(2) 0.002(2)
C13C 0.025(3) 0.062(4) 0.027(3) -0.005(2) -0.004(2) 0.000(2)
C14C 0.021(2) 0.021(2) 0.026(2) 0.0021(17) 0.0043(18) 0.0006(17)
C15C 0.023(2) 0.027(2) 0.021(2) 0.0027(17) 0.0046(17) -0.0002(18)
C16C 0.024(2) 0.022(2) 0.026(2) 0.0033(17) 0.0064(18) -0.0020(17)
C17C 0.018(2) 0.025(2) 0.029(2) 0.0005(18) 0.0010(18) -0.0006(17)
C18C 0.022(2) 0.034(2) 0.026(2) -0.0030(19) 0.0031(18) 0.0020(19)
C19C 0.025(2) 0.034(2) 0.024(2) -0.0024(19) 0.0050(18) 0.0011(19)
C20C 0.024(2) 0.035(3) 0.025(2) 0.0031(19) 0.0040(18) 0.0028(19)
C21C 0.019(2) 0.091(5) 0.033(3) 0.000(3) -0.003(2) 0.013(3)
C22C 0.024(3) 0.076(5) 0.040(3) 0.004(3) 0.002(2) 0.006(3)
C23C 0.028(3) 0.125(7) 0.034(3) -0.009(4) -0.003(2) 0.005(4)
C24C 0.046(4) 0.063(4) 0.065(5) 0.020(4) 0.001(3) 0.005(3)
C25C 0.046(4) 0.067(5) 0.074(5) -0.011(4) -0.004(4) -0.003(4)
C26C 0.027(3) 0.087(5) 0.041(3) -0.004(3) 0.004(2) 0.014(3)
B1C 0.026(3) 0.026(3) 0.025(3) -0.001(2) 0.005(2) -0.001(2)
B2C 0.019(2) 0.034(3) 0.028(3) -0.003(2) 0.001(2) -0.001(2)

loop_
_atom_type_symbol
_atom_type_description
_atom_type_scat_dispersion_real
_atom_type_scat_dispersion_imag
_atom_type_scat_source
C C 0.0181 0.0091 'International Tables Vol C Tables 4.2.6.8 and 6.1.1.4'
H H 0.0000 0.0000 'International Tables Vol C Tables 4.2.6.8 and 6.1.1.4'
B B 0.0090 0.0039 'International Tables Vol C Tables 4.2.6.8 and 6.1.1.4'
O O 0.0492 0.0322 'International Tables Vol C Tables 4.2.6.8 and 6.1.1.4'
Br Br -0.6763 1.2805 'International Tables Vol C Tables 4.2.6.8 and 6.1.1.4'

loop_
_exptl_crystal_face_index_h
_exptl_crystal_face_index_k
_exptl_crystal_face_index_l
_exptl_crystal_face_perp_dist
_exptl_oxdiff_crystal_face_indexfrac_h
_exptl_oxdiff_crystal_face_indexfrac_k
_exptl_oxdiff_crystal_face_indexfrac_l
_exptl_oxdiff_crystal_face_x
_exptl_oxdiff_crystal_face_y
_exptl_oxdiff_crystal_face_z
12 1 -7 0.0706 12.0198 1.0003 -7.0089 -0.0474 -0.0884 1.0192
-8 -13 5 0.1329 -8.0151 -13.0180 5.0113 0.0119 -0.6467 -0.7907
-6 10 11 0.1528 -6.0137 10.0171 11.0099 -0.4720 0.6717 -0.6076
-2 0 -13 0.0550 -1.9936 -0.0037 -13.0170 0.9407 -0.0244 0.1821
-2 15 -7 0.1242 -1.9957 15.0197 -7.0153 0.5430 0.8558 0.1589
1 -17 0 0.1889 0.9990 -17.0246 0.0070 -0.0394 -0.9843 -0.0721
-11 -1 -4 0.0441 -11.0111 -1.0032 -4.0054 0.7294 0.0405 -0.6772
1 4 -14 0.0608 1.0114 4.0021 -14.0198 0.8788 0.1709 0.4497
8 1 9 0.0514 8.0039 1.0044 9.0117 -0.9316 0.0072 0.3440
-11 -3 7 0.0558 -11.0189 -3.0032 7.0097 0.0054 -0.0363 -0.9661

loop_
_geom_angle_atom_site_label_1
_geom_angle_atom_site_label_2
_geom_angle_atom_site_label_3
_geom_angle
B1 O1 C8 107.3(4)
B1 O2 C9 107.2(4)
B2 O3 C21 106.2(4)
B2 O4 C22 106.7(4)
C2 C1 C14 122.1(4)
C6 C1 C2 118.4(4)
C6 C1 C14 119.4(4)
C1 C2 H2 119.3
C1 C2 C3 121.5(4)
C3 C2 H2 119.3
C2 C3 C4 119.6(4)
C2 C3 C7 118.5(4)
C4 C3 C7 121.9(4)
C3 C4 B1 123.9(4)
C5 C4 C3 117.9(4)
C5 C4 B1 118.1(4)
C4 C5 H5 119.2
C6 C5 C4 121.7(5)
C6 C5 H5 119.2
C1 C6 H6 119.6
C5 C6 C1 120.8(5)
C5 C6 H6 119.6
Br1 C7 H7A 109.6
Br1 C7 H7B 109.6
C3 C7 Br1 110.2(3)
C3 C7 H7A 109.6
C3 C7 H7B 109.6
H7A C7 H7B 108.1
O1 C8 C9 102.3(4)
O1 C8 C10 106.7(4)
O1 C8 C11 109.1(4)
C10 C8 C9 112.7(5)
C11 C8 C9 115.2(4)
C11 C8 C10 110.1(5)
O2 C9 C8 101.8(4)
O2 C9 C12 108.8(4)
O2 C9 C13 105.8(4)
C12 C9 C8 115.2(5)
C12 C9 C13 111.2(5)
C13 C9 C8 113.0(4)
C8 C10 H10D 109.5
C8 C10 H10E 109.5
C8 C10 H10F 109.5
H10D C10 H10E 109.5
H10D C10 H10F 109.5
H10E C10 H10F 109.5
C8 C11 H11D 109.5
C8 C11 H11E 109.5
C8 C11 H11F 109.5
H11D C11 H11E 109.5
H11D C11 H11F 109.5
H11E C11 H11F 109.5
C9 C12 H12D 109.5
C9 C12 H12E 109.5
C9 C12 H12F 109.5
H12D C12 H12E 109.5
H12D C12 H12F 109.5
H12E C12 H12F 109.5
C9 C13 H13D 109.5
C9 C13 H13E 109.5
C9 C13 H13F 109.5
H13D C13 H13E 109.5
H13D C13 H13F 109.5
H13E C13 H13F 109.5
C15 C14 C1 121.1(4)
C19 C14 C1 120.2(4)
C19 C14 C15 118.5(4)
C14 C15 H15 119.1
C16 C15 C14 121.8(4)
C16 C15 H15 119.1
C15 C16 C17 119.9(4)
C15 C16 C20 119.2(4)
C17 C16 C20 120.9(4)
C16 C17 B2 124.1(4)
C18 C17 C16 117.5(4)
C18 C17 B2 118.3(4)
C17 C18 H18 119.1
C19 C18 C17 121.8(4)
C19 C18 H18 119.1
C14 C19 C18 120.3(4)
C14 C19 H19 119.9
C18 C19 H19 119.9
Br2 C20 H20C 109.1
Br2 C20 H20D 109.1
C16 C20 Br2 112.5(3)
C16 C20 H20C 109.1
C16 C20 H20D 109.1
H20C C20 H20D 107.8
O3 C21 C22 102.5(4)
O3 C21 C23 105.7(4)
O3 C21 C24 108.4(4)
C23 C21 C22 113.9(4)
C23 C21 C24 110.1(5)
C24 C21 C22 115.4(4)
O4 C22 C21 102.3(4)
O4 C22 C25 108.9(4)
O4 C22 C26 106.6(4)
C25 C22 C21 114.1(4)
C26 C22 C21 113.9(4)
C26 C22 C25 110.3(4)
C21 C23 H23D 109.5
C21 C23 H23E 109.5
C21 C23 H23F 109.5
H23D C23 H23E 109.5
H23D C23 H23F 109.5
H23E C23 H23F 109.5
C21 C24 H24D 109.5
C21 C24 H24E 109.5
C21 C24 H24F 109.5
H24D C24 H24E 109.5
H24D C24 H24F 109.5
H24E C24 H24F 109.5
C22 C25 H25D 109.5
C22 C25 H25E 109.5
C22 C25 H25F 109.5
H25D C25 H25E 109.5
H25D C25 H25F 109.5
H25E C25 H25F 109.5
C22 C26 H26D 109.5
C22 C26 H26E 109.5
C22 C26 H26F 109.5
H26D C26 H26E 109.5
H26D C26 H26F 109.5
H26E C26 H26F 109.5
O1 B1 O2 113.0(4)
O1 B1 C4 126.8(5)
O2 B1 C4 120.2(4)
O3 B2 C17 119.4(4)
O4 B2 O3 114.0(4)
O4 B2 C17 126.6(4)
B1A O1A C8A 106.7(4)
B1A O2A C9A 107.0(4)
B2A O3A C21A 106.5(4)
B2A O4A C22A 107.1(4)
C2A C1A C14A 122.7(4)
C6A C1A C2A 118.5(4)
C6A C1A C14A 118.7(4)
C1A C2A H2A 119.5
C3A C2A C1A 121.1(4)
C3A C2A H2A 119.5
C2A C3A C4A 120.7(4)
C2A C3A C7A 118.5(4)
C4A C3A C7A 120.8(4)
C3A C4A B1A 126.4(4)
C5A C4A C3A 116.9(4)
C5A C4A B1A 116.7(4)
C4A C5A H5A 118.8
C6A C5A C4A 122.3(4)
C6A C5A H5A 118.8
C1A C6A H6A 119.9
C5A C6A C1A 120.3(4)
C5A C6A H6A 119.9
Br1A C7A H7AA 109.6
Br1A C7A H7AB 109.6
C3A C7A Br1A 110.3(3)
C3A C7A H7AA 109.6
C3A C7A H7AB 109.6
H7AA C7A H7AB 108.1
O1A C8A C9A 102.5(4)
O1A C8A C10A 108.8(4)
O1A C8A C11A 106.0(4)
C10A C8A C9A 116.4(5)
C10A C8A C11A 109.8(5)
C11A C8A C9A 112.4(5)
O2A C9A C8A 102.5(4)
O2A C9A C12A 106.5(4)
O2A C9A C13A 108.3(4)
C12A C9A C8A 113.2(5)
C13A C9A C8A 115.6(5)
C13A C9A C12A 110.0(5)
C8A C10A H10G 109.5
C8A C10A H10H 109.5
C8A C10A H10I 109.5
H10G C10A H10H 109.5
H10G C10A H10I 109.5
H10H C10A H10I 109.5
C8A C11A H11G 109.5
C8A C11A H11H 109.5
C8A C11A H11I 109.5
H11G C11A H11H 109.5
H11G C11A H11I 109.5
H11H C11A H11I 109.5
C9A C12A H12G 109.5
C9A C12A H12H 109.5
C9A C12A H12I 109.5
H12G C12A H12H 109.5
H12G C12A H12I 109.5
H12H C12A H12I 109.5
C9A C13A H13G 109.5
C9A C13A H13H 109.5
C9A C13A H13I 109.5
H13G C13A H13H 109.5
H13G C13A H13I 109.5
H13H C13A H13I 109.5
C15A C14A C1A 120.8(4)
C19A C14A C1A 120.3(4)
C19A C14A C15A 118.7(4)
C14A C15A H15A 119.4
C16A C15A C14A 121.1(4)
C16A C15A H15A 119.4
C15A C16A C17A 120.8(4)
C15A C16A C20A 118.0(4)
C17A C16A C20A 121.2(4)
C16A C17A B2A 125.4(4)
C18A C17A C16A 117.2(4)
C18A C17A B2A 117.4(4)
C17A C18A H18A 119.0
C19A C18A C17A 122.0(4)
C19A C18A H18A 119.0
C14A C19A C18A 119.9(4)
C14A C19A H19A 120.0
C18A C19A H19A 120.0
Br2A C20A H20E 109.2
Br2A C20A H20F 109.2
C16A C20A Br2A 112.1(3)
C16A C20A H20E 109.2
C16A C20A H20F 109.2
H20E C20A H20F 107.9
O3A C21A C22A 102.7(4)
O3A C21A C23A 106.1(4)
O3A C21A C24A 108.2(4)
C23A C21A C22A 114.6(5)
C23A C21A C24A 109.9(4)
C24A C21A C22A 114.5(4)
O4A C22A C21A 102.2(4)
O4A C22A C25A 108.2(4)
O4A C22A C26A 105.9(4)
C25A C22A C21A 115.1(4)
C25A C22A C26A 109.9(5)
C26A C22A C21A 114.7(4)
C21A C23A H23G 109.5
C21A C23A H23H 109.5
C21A C23A H23I 109.5
H23G C23A H23H 109.5
H23G C23A H23I 109.5
H23H C23A H23I 109.5
C21A C24A H24G 109.5
C21A C24A H24H 109.5
C21A C24A H24I 109.5
H24G C24A H24H 109.5
H24G C24A H24I 109.5
H24H C24A H24I 109.5
C22A C25A H25G 109.5
C22A C25A H25H 109.5
C22A C25A H25I 109.5
H25G C25A H25H 109.5
H25G C25A H25I 109.5
H25H C25A H25I 109.5
C22A C26A H26G 109.5
C22A C26A H26H 109.5
C22A C26A H26I 109.5
H26G C26A H26H 109.5
H26G C26A H26I 109.5
H26H C26A H26I 109.5
O1A B1A O2A 113.6(4)
O1A B1A C4A 126.5(5)
O2A B1A C4A 119.9(4)
O3A B2A C17A 125.4(4)
O4A B2A O3A 113.4(4)
O4A B2A C17A 121.2(4)
B1B O1B C8B 106.8(4)
B1B O2B C9B 107.0(4)
B2B O3B C21B 107.2(4)
B2B O4B C22B 106.4(4)
C2B C1B C6B 117.3(4)
C2B C1B C14B 121.2(4)
C6B C1B C14B 121.4(4)
C1B C2B H2B 118.6
C1B C2B C3B 122.9(4)
C3B C2B H2B 118.6
C2B C3B C4B 119.8(4)
C2B C3B C7B 118.2(4)
C4B C3B C7B 122.0(4)
C3B C4B B1B 125.4(4)
C5B C4B C3B 116.9(4)
C5B C4B B1B 117.8(4)
C4B C5B H5B 118.7
C6B C5B C4B 122.5(4)
C6B C5B H5B 118.7
C1B C6B H6B 119.7
C5B C6B C1B 120.7(4)
C5B C6B H6B 119.7
Br1B C7B H7BA 109.8
Br1B C7B H7BB 109.8
C3B C7B Br1B 109.6(3)
C3B C7B H7BA 109.8
C3B C7B H7BB 109.8
H7BA C7B H7BB 108.2
O1B C8B C9B 101.9(4)
O1B C8B C10B 105.7(5)
O1B C8B C11B 109.7(5)
C10B C8B C9B 111.5(5)
C11B C8B C9B 116.0(5)
C11B C8B C10B 111.2(5)
O2B C9B C8B 102.3(4)
O2B C9B C12B 109.0(5)
O2B C9B C13B 106.6(5)
C12B C9B C8B 115.7(5)
C12B C9B C13B 110.3(5)
C13B C9B C8B 112.3(5)
C8B C10B H10J 109.5
C8B C10B H10K 109.5
C8B C10B H10L 109.5
H10J C10B H10K 109.5
H10J C10B H10L 109.5
H10K C10B H10L 109.5
C8B C11B H11J 109.5
C8B C11B H11K 109.5
C8B C11B H11L 109.5
H11J C11B H11K 109.5
H11J C11B H11L 109.5
H11K C11B H11L 109.5
C9B C12B H12J 109.5
C9B C12B H12K 109.5
C9B C12B H12L 109.5
H12J C12B H12K 109.5
H12J C12B H12L 109.5
H12K C12B H12L 109.5
C9B C13B H13J 109.5
C9B C13B H13K 109.5
C9B C13B H13L 109.5
H13J C13B H13K 109.5
H13J C13B H13L 109.5
H13K C13B H13L 109.5
C15B C14B C1B 119.7(4)
C19B C14B C1B 122.4(4)
C19B C14B C15B 117.9(4)
C14B C15B H15B 119.3
C16B C15B C14B 121.4(4)
C16B C15B H15B 119.3
C15B C16B C17B 121.0(4)
C15B C16B C20B 117.1(4)
C17B C16B C20B 121.9(4)
C16B C17B B2B 124.8(4)
C18B C17B C16B 117.3(4)
C18B C17B B2B 117.9(4)
C17B C18B H18B 119.2
C19B C18B C17B 121.6(4)
C19B C18B H18B 119.2
C14B C19B C18B 120.8(4)
C14B C19B H19B 119.6
C18B C19B H19B 119.6
Br2B C20B H20G 109.7
Br2B C20B H20H 109.7
C16B C20B Br2B 109.8(3)
C16B C20B H20G 109.7
C16B C20B H20H 109.7
H20G C20B H20H 108.2
O3B C21B C22B 102.6(4)
O3B C21B C23B 105.9(4)
O3B C21B C24B 108.8(4)
C23B C21B C22B 113.3(5)
C24B C21B C22B 115.8(5)
C24B C21B C23B 109.6(5)
O4B C22B C21B 102.0(4)
O4B C22B C25B 109.6(4)
O4B C22B C26B 105.8(4)
C25B C22B C21B 115.4(5)
C25B C22B C26B 110.4(5)
C26B C22B C21B 112.9(5)
C21B C23B H23J 109.5
C21B C23B H23K 109.5
C21B C23B H23L 109.5
H23J C23B H23K 109.5
H23J C23B H23L 109.5
H23K C23B H23L 109.5
C21B C24B H24J 109.5
C21B C24B H24K 109.5
C21B C24B H24L 109.5
H24J C24B H24K 109.5
H24J C24B H24L 109.5
H24K C24B H24L 109.5
C22B C25B H25J 109.5
C22B C25B H25K 109.5
C22B C25B H25L 109.5
H25J C25B H25K 109.5
H25J C25B H25L 109.5
H25K C25B H25L 109.5
C22B C26B H26J 109.5
C22B C26B H26K 109.5
C22B C26B H26L 109.5
H26J C26B H26K 109.5
H26J C26B H26L 109.5
H26K C26B H26L 109.5
O1B B1B C4B 126.6(4)
O2B B1B O1B 112.6(4)
O2B B1B C4B 120.8(4)
O3B B2B O4B 113.7(4)
O3B B2B C17B 125.2(4)
O4B B2B C17B 121.1(4)
B1C O1C C8C 106.6(4)
B1C O2C C9C 105.8(4)
B2C O3C C21C 106.2(4)
B2C O4C C22C 106.1(4)
C2C C1C C6C 117.1(4)
C2C C1C C14C 121.5(4)
C6C C1C C14C 121.3(4)
C1C C2C H2C 119.0
C3C C2C C1C 122.1(4)
C3C C2C H2C 119.0
C2C C3C C4C 120.9(4)
C2C C3C C7C 117.3(4)
C4C C3C C7C 121.8(4)
C3C C4C B1C 124.9(4)
C5C C4C C3C 116.5(4)
C5C C4C B1C 118.6(4)
C4C C5C H5C 118.5
C6C C5C C4C 123.1(4)
C6C C5C H5C 118.5
C1C C6C H6C 119.8
C5C C6C C1C 120.3(4)
C5C C6C H6C 119.8
Br1C C7C H7CA 109.9
Br1C C7C H7CB 109.9
C3C C7C Br1C 109.1(3)
C3C C7C H7CA 109.9
C3C C7C H7CB 109.9
H7CA C7C H7CB 108.3
O1C C8C C9C 102.6(4)
O1C C8C C10C 108.1(4)
O1C C8C C11C 106.6(4)
C9C C8C C11C 113.2(5)
C10C C8C C9C 115.8(5)
C10C C8C C11C 109.7(5)
O2C C9C C8C 102.0(4)
O2C C9C C12C 106.6(4)
O2C C9C C13C 109.1(4)
C12C C9C C8C 112.2(5)
C13C C9C C8C 115.5(5)
C13C C9C C12C 110.7(5)
C8C C10C H10A 109.5
C8C C10C H10B 109.5
C8C C10C H10C 109.5
H10A C10C H10B 109.5
H10A C10C H10C 109.5
H10B C10C H10C 109.5
C8C C11C H11A 109.5
C8C C11C H11B 109.5
C8C C11C H11C 109.5
H11A C11C H11B 109.5
H11A C11C H11C 109.5
H11B C11C H11C 109.5
C9C C12C H12A 109.5
C9C C12C H12B 109.5
C9C C12C H12C 109.5
H12A C12C H12B 109.5
H12A C12C H12C 109.5
H12B C12C H12C 109.5
C9C C13C H13A 109.5
C9C C13C H13B 109.5
C9C C13C H13C 109.5
H13A C13C H13B 109.5
H13A C13C H13C 109.5
H13B C13C H13C 109.5
C15C C14C C1C 120.5(4)
C19C C14C C1C 122.2(4)
C19C C14C C15C 117.3(4)
C14C C15C H15C 118.9
C16C C15C C14C 122.2(4)
C16C C15C H15C 118.9
C15C C16C C17C 120.8(4)
C15C C16C C20C 117.5(4)
C17C C16C C20C 121.6(4)
C16C C17C B2C 124.8(4)
C18C C17C C16C 117.0(4)
C18C C17C B2C 118.2(4)
C17C C18C H18C 119.0
C19C C18C C17C 122.0(5)
C19C C18C H18C 119.0
C14C C19C H19C 119.7
C18C C19C C14C 120.6(4)
C18C C19C H19C 119.7
Br2C C20C H20A 109.9
Br2C C20C H20B 109.9
C16C C20C Br2C 109.0(3)
C16C C20C H20A 109.9
C16C C20C H20B 109.9
H20A C20C H20B 108.3
O3C C21C C22C 103.4(5)
O3C C21C C23C 110.3(5)
O3C C21C C24C 105.1(5)
C22C C21C C24C 109.9(6)
C23C C21C C22C 121.1(6)
C23C C21C C24C 106.0(6)
O4C C22C C21C 103.1(5)
O4C C22C C25C 106.9(5)
O4C C22C C26C 108.5(5)
C21C C22C C25C 111.1(6)
C26C C22C C21C 119.9(6)
C26C C22C C25C 106.5(6)
C21C C23C H23A 109.5
C21C C23C H23B 109.5
C21C C23C H23C 109.5
H23A C23C H23B 109.5
H23A C23C H23C 109.5
H23B C23C H23C 109.5
C21C C24C H24A 109.5
C21C C24C H24B 109.5
C21C C24C H24C 109.5
H24A C24C H24B 109.5
H24A C24C H24C 109.5
H24B C24C H24C 109.5
C22C C25C H25A 109.5
C22C C25C H25B 109.5
C22C C25C H25C 109.5
H25A C25C H25B 109.5
H25A C25C H25C 109.5
H25B C25C H25C 109.5
C22C C26C H26A 109.5
C22C C26C H26B 109.5
C22C C26C H26C 109.5
H26A C26C H26B 109.5
H26A C26C H26C 109.5
H26B C26C H26C 109.5
O1C B1C O2C 112.9(4)
O1C B1C C4C 125.6(4)
O2C B1C C4C 121.6(4)
O3C B2C O4C 112.6(4)
O3C B2C C17C 122.9(5)
O4C B2C C17C 124.4(5)

loop_
_geom_bond_atom_site_label_1
_geom_bond_atom_site_label_2
_geom_bond_distance
Br1 C7 1.987(6)
Br2 C20 1.982(5)
O1 C8 1.462(6)
O1 B1 1.353(6)
O2 C9 1.463(5)
O2 B1 1.378(7)
O3 C21 1.468(5)
O3 B2 1.374(6)
O4 C22 1.470(6)
O4 B2 1.354(6)
C1 C2 1.393(7)
C1 C6 1.391(7)
C1 C14 1.490(6)
C2 H2 0.9500
C2 C3 1.395(7)
C3 C4 1.423(7)
C3 C7 1.489(7)
C4 C5 1.387(7)
C4 B1 1.563(7)
C5 H5 0.9500
C5 C6 1.387(7)
C6 H6 0.9500
C7 H7A 0.9900
C7 H7B 0.9900
C8 C9 1.556(7)
C8 C10 1.530(8)
C8 C11 1.509(7)
C9 C12 1.514(7)
C9 C13 1.522(7)
C10 H10D 0.9800
C10 H10E 0.9800
C10 H10F 0.9800
C11 H11D 0.9800
C11 H11E 0.9800
C11 H11F 0.9800
C12 H12D 0.9800
C12 H12E 0.9800
C12 H12F 0.9800
C13 H13D 0.9800
C13 H13E 0.9800
C13 H13F 0.9800
C14 C15 1.400(6)
C14 C19 1.391(7)
C15 H15 0.9500
C15 C16 1.386(6)
C16 C17 1.421(7)
C16 C20 1.492(6)
C17 C18 1.405(7)
C17 B2 1.564(7)
C18 H18 0.9500
C18 C19 1.393(6)
C19 H19 0.9500
C20 H20C 0.9900
C20 H20D 0.9900
C21 C22 1.548(7)
C21 C23 1.525(7)
C21 C24 1.528(7)
C22 C25 1.517(7)
C22 C26 1.516(7)
C23 H23D 0.9800
C23 H23E 0.9800
C23 H23F 0.9800
C24 H24D 0.9800
C24 H24E 0.9800
C24 H24F 0.9800
C25 H25D 0.9800
C25 H25E 0.9800
C25 H25F 0.9800
C26 H26D 0.9800
C26 H26E 0.9800
C26 H26F 0.9800
Br1A C7A 1.986(5)
Br2A C20A 1.974(5)
O1A C8A 1.460(6)
O1A B1A 1.362(6)
O2A C9A 1.459(6)
O2A B1A 1.365(7)
O3A C21A 1.473(6)
O3A B2A 1.371(6)
O4A C22A 1.473(6)
O4A B2A 1.366(6)
C1A C2A 1.404(7)
C1A C6A 1.395(7)
C1A C14A 1.484(6)
C2A H2A 0.9500
C2A C3A 1.395(7)
C3A C4A 1.412(7)
C3A C7A 1.494(7)
C4A C5A 1.410(7)
C4A B1A 1.558(7)
C5A H5A 0.9500
C5A C6A 1.385(7)
C6A H6A 0.9500
C7A H7AA 0.9900
C7A H7AB 0.9900
C8A C9A 1.550(7)
C8A C10A 1.504(7)
C8A C11A 1.529(8)
C9A C12A 1.535(8)
C9A C13A 1.514(7)
C10A H10G 0.9800
C10A H10H 0.9800
C10A H10I 0.9800
C11A H11G 0.9800
C11A H11H 0.9800
C11A H11I 0.9800
C12A H12G 0.9800
C12A H12H 0.9800
C12A H12I 0.9800
C13A H13G 0.9800
C13A H13H 0.9800
C13A H13I 0.9800
C14A C15A 1.400(7)
C14A C19A 1.393(7)
C15A H15A 0.9500
C15A C16A 1.390(7)
C16A C17A 1.409(7)
C16A C20A 1.502(6)
C17A C18A 1.404(7)
C17A B2A 1.556(7)
C18A H18A 0.9500
C18A C19A 1.396(6)
C19A H19A 0.9500
C20A H20E 0.9900
C20A H20F 0.9900
C21A C22A 1.544(7)
C21A C23A 1.519(8)
C21A C24A 1.528(7)
C22A C25A 1.523(7)
C22A C26A 1.529(7)
C23A H23G 0.9800
C23A H23H 0.9800
C23A H23I 0.9800
C24A H24G 0.9800
C24A H24H 0.9800
C24A H24I 0.9800
C25A H25G 0.9800
C25A H25H 0.9800
C25A H25I 0.9800
C26A H26G 0.9800
C26A H26H 0.9800
C26A H26I 0.9800
Br1B C7B 1.978(5)
Br2B C20B 1.966(5)
O1B C8B 1.463(6)
O1B B1B 1.372(6)
O2B C9B 1.449(6)
O2B B1B 1.371(6)
O3B C21B 1.454(6)
O3B B2B 1.360(7)
O4B C22B 1.475(6)
O4B B2B 1.366(6)
C1B C2B 1.390(6)
C1B C6B 1.397(7)
C1B C14B 1.490(7)
C2B H2B 0.9500
C2B C3B 1.394(6)
C3B C4B 1.421(6)
C3B C7B 1.489(6)
C4B C5B 1.397(6)
C4B B1B 1.545(7)
C5B H5B 0.9500
C5B C6B 1.390(7)
C6B H6B 0.9500
C7B H7BA 0.9900
C7B H7BB 0.9900
C8B C9B 1.551(8)
C8B C10B 1.532(9)
C8B C11B 1.493(8)
C9B C12B 1.515(8)
C9B C13B 1.544(9)
C10B H10J 0.9800
C10B H10K 0.9800
C10B H10L 0.9800
C11B H11J 0.9800
C11B H11K 0.9800
C11B H11L 0.9800
C12B H12J 0.9800
C12B H12K 0.9800
C12B H12L 0.9800
C13B H13J 0.9800
C13B H13K 0.9800
C13B H13L 0.9800
C14B C15B 1.404(6)
C14B C19B 1.390(7)
C15B H15B 0.9500
C15B C16B 1.391(6)
C16B C17B 1.407(7)
C16B C20B 1.505(7)
C17B C18B 1.401(7)
C17B B2B 1.570(7)
C18B H18B 0.9500
C18B C19B 1.400(7)
C19B H19B 0.9500
C20B H20G 0.9900
C20B H20H 0.9900
C21B C22B 1.550(7)
C21B C23B 1.530(8)
C21B C24B 1.514(7)
C22B C25B 1.493(8)
C22B C26B 1.519(8)
C23B H23J 0.9800
C23B H23K 0.9800
C23B H23L 0.9800
C24B H24J 0.9800
C24B H24K 0.9800
C24B H24L 0.9800
C25B H25J 0.9800
C25B H25K 0.9800
C25B H25L 0.9800
C26B H26J 0.9800
C26B H26K 0.9800
C26B H26L 0.9800
Br1C C7C 1.984(5)
Br2C C20C 1.984(5)
O1C C8C 1.464(6)
O1C B1C 1.369(6)
O2C C9C 1.463(6)
O2C B1C 1.381(6)
O3C C21C 1.451(6)
O3C B2C 1.363(7)
O4C C22C 1.462(7)
O4C B2C 1.375(7)
C1C C2C 1.399(7)
C1C C6C 1.415(6)
C1C C14C 1.475(7)
C2C H2C 0.9500
C2C C3C 1.393(7)
C3C C4C 1.407(7)
C3C C7C 1.504(6)
C4C C5C 1.404(7)
C4C B1C 1.548(7)
C5C H5C 0.9500
C5C C6C 1.378(7)
C6C H6C 0.9500
C7C H7CA 0.9900
C7C H7CB 0.9900
C8C C9C 1.536(7)
C8C C10C 1.521(7)
C8C C11C 1.541(8)
C9C C12C 1.521(8)
C9C C13C 1.511(7)
C10C H10A 0.9800
C10C H10B 0.9800
C10C H10C 0.9800
C11C H11A 0.9800
C11C H11B 0.9800
C11C H11C 0.9800
C12C H12A 0.9800
C12C H12B 0.9800
C12C H12C 0.9800
C13C H13A 0.9800
C13C H13B 0.9800
C13C H13C 0.9800
C14C C15C 1.401(6)
C14C C19C 1.397(7)
C15C H15C 0.9500
C15C C16C 1.372(7)
C16C C17C 1.407(7)
C16C C20C 1.502(6)
C17C C18C 1.403(7)
C17C B2C 1.552(7)
C18C H18C 0.9500
C18C C19C 1.385(7)
C19C H19C 0.9500
C20C H20A 0.9900
C20C H20B 0.9900
C21C C22C 1.499(9)
C21C C23C 1.470(9)
C21C C24C 1.577(11)
C22C C25C 1.538(11)
C22C C26C 1.480(8)
C23C H23A 0.9800
C23C H23B 0.9800
C23C H23C 0.9800
C24C H24A 0.9800
C24C H24B 0.9800
C24C H24C 0.9800
C25C H25A 0.9800
C25C H25B 0.9800
C25C H25C 0.9800
C26C H26A 0.9800
C26C H26B 0.9800
C26C H26C 0.9800

loop_
_geom_torsion_atom_site_label_1
_geom_torsion_atom_site_label_2
_geom_torsion_atom_site_label_3
_geom_torsion_atom_site_label_4
_geom_torsion
O1 C8 C9 O2 28.1(5)
O1 C8 C9 C12 145.7(4)
O1 C8 C9 C13 -84.9(5)
O3 C21 C22 O4 28.2(4)
O3 C21 C22 C25 145.7(4)
O3 C21 C22 C26 -86.4(5)
C1 C2 C3 C4 2.1(7)
C1 C2 C3 C7 -177.2(4)
C1 C14 C15 C16 -175.0(4)
C1 C14 C19 C18 171.8(4)
C2 C1 C6 C5 -3.0(7)
C2 C1 C14 C15 -139.8(5)
C2 C1 C14 C19 44.9(7)
C2 C3 C4 C5 -3.0(7)
C2 C3 C4 B1 177.2(4)
C2 C3 C7 Br1 -97.0(5)
C3 C4 C5 C6 1.0(7)
C3 C4 B1 O1 6.8(8)
C3 C4 B1 O2 -172.2(4)
C4 C3 C7 Br1 83.7(5)
C4 C5 C6 C1 2.1(8)
C5 C4 B1 O1 -173.0(5)
C5 C4 B1 O2 8.0(7)
C6 C1 C2 C3 0.9(7)
C6 C1 C14 C15 43.5(7)
C6 C1 C14 C19 -131.9(5)
C7 C3 C4 C5 176.3(5)
C7 C3 C4 B1 -3.5(7)
C8 O1 B1 O2 11.4(6)
C8 O1 B1 C4 -167.6(5)
C9 O2 B1 O1 8.2(6)
C9 O2 B1 C4 -172.7(4)
C10 C8 C9 O2 -86.0(5)
C10 C8 C9 C12 31.5(6)
C10 C8 C9 C13 160.9(5)
C11 C8 C9 O2 146.4(4)
C11 C8 C9 C12 -96.0(6)
C11 C8 C9 C13 33.4(6)
C14 C1 C2 C3 -175.9(4)
C14 C1 C6 C5 173.9(4)
C14 C15 C16 C17 3.7(7)
C14 C15 C16 C20 -176.0(4)
C15 C14 C19 C18 -3.6(7)
C15 C16 C17 C18 -4.5(6)
C15 C16 C17 B2 173.5(4)
C15 C16 C20 Br2 -97.8(4)
C16 C17 C18 C19 1.4(7)
C16 C17 B2 O3 -138.3(5)
C16 C17 B2 O4 42.7(8)
C17 C16 C20 Br2 82.6(5)
C17 C18 C19 C14 2.7(7)
C18 C17 B2 O3 39.7(7)
C18 C17 B2 O4 -139.2(5)
C19 C14 C15 C16 0.5(7)
C20 C16 C17 C18 175.1(4)
C20 C16 C17 B2 -6.8(7)
C21 O3 B2 O4 9.4(6)
C21 O3 B2 C17 -169.6(4)
C22 O4 B2 O3 9.9(6)
C22 O4 B2 C17 -171.1(5)
C23 C21 C22 O4 -85.4(5)
C23 C21 C22 C25 32.0(6)
C23 C21 C22 C26 159.9(4)
C24 C21 C22 O4 145.8(4)
C24 C21 C22 C25 -96.8(5)
C24 C21 C22 C26 31.1(6)
B1 O1 C8 C9 -24.5(5)
B1 O1 C8 C10 94.0(5)
B1 O1 C8 C11 -147.1(5)
B1 O2 C9 C8 -22.5(5)
B1 O2 C9 C12 -144.6(4)
B1 O2 C9 C13 95.8(5)
B1 C4 C5 C6 -179.2(4)
B2 O3 C21 C22 -23.3(5)
B2 O3 C21 C23 96.2(5)
B2 O3 C21 C24 -145.7(5)
B2 O4 C22 C21 -23.6(5)
B2 O4 C22 C25 -144.7(4)
B2 O4 C22 C26 96.3(5)
B2 C17 C18 C19 -176.8(4)
O1A C8A C9A O2A -27.0(5)
O1A C8A C9A C12A 87.3(5)
O1A C8A C9A C13A -144.7(4)
O3A C21A C22A O4A -28.0(5)
O3A C21A C22A C25A -145.0(4)
O3A C21A C22A C26A 86.0(5)
C1A C2A C3A C4A -2.8(7)
C1A C2A C3A C7A 177.9(4)
C1A C14A C15A C16A 173.6(4)
C1A C14A C19A C18A -171.5(4)
C2A C1A C6A C5A 3.5(7)
C2A C1A C14A C15A 141.0(5)
C2A C1A C14A C19A -43.3(7)
C2A C3A C4A C5A 4.9(7)
C2A C3A C4A B1A -171.8(4)
C2A C3A C7A Br1A 96.4(5)
C3A C4A C5A C6A -3.0(7)
C3A C4A B1A O1A -12.0(8)
C3A C4A B1A O2A 167.3(5)
C4A C3A C7A Br1A -82.9(5)
C4A C5A C6A C1A -1.2(7)
C5A C4A B1A O1A 171.2(5)
C5A C4A B1A O2A -9.5(7)
C6A C1A C2A C3A -1.5(7)
C6A C1A C14A C15A -42.4(7)
C6A C1A C14A C19A 133.3(5)
C7A C3A C4A C5A -175.8(4)
C7A C3A C4A B1A 7.5(7)
C8A O1A B1A O2A -11.1(6)
C8A O1A B1A C4A 168.2(5)
C9A O2A B1A O1A -7.5(6)
C9A O2A B1A C4A 173.1(4)
C10A C8A C9A O2A -145.6(5)
C10A C8A C9A C12A -31.3(6)
C10A C8A C9A C13A 96.8(6)
C11A C8A C9A O2A 86.4(5)
C11A C8A C9A C12A -159.3(4)
C11A C8A C9A C13A -31.2(6)
C14A C1A C2A C3A 175.1(4)
C14A C1A C6A C5A -173.3(4)
C14A C15A C16A C17A -1.7(7)
C14A C15A C16A C20A 177.6(4)
C15A C14A C19A C18A 4.2(7)
C15A C16A C17A C18A 3.2(7)
C15A C16A C17A B2A -174.0(5)
C15A C16A C20A Br2A 95.5(4)
C16A C17A C18A C19A -1.0(7)
C16A C17A B2A O3A -38.6(8)
C16A C17A B2A O4A 141.8(5)
C17A C16A C20A Br2A -85.3(5)
C17A C18A C19A C14A -2.7(7)
C18A C17A B2A O3A 144.2(5)
C18A C17A B2A O4A -35.4(7)
C19A C14A C15A C16A -2.1(7)
C20A C16A C17A C18A -176.1(4)
C20A C16A C17A B2A 6.8(7)
C21A O3A B2A O4A -9.9(6)
C21A O3A B2A C17A 170.4(5)
C22A O4A B2A O3A -9.2(5)
C22A O4A B2A C17A 170.5(4)
C23A C21A C22A O4A 86.6(5)
C23A C21A C22A C25A -30.4(6)
C23A C21A C22A C26A -159.4(4)
C24A C21A C22A O4A -145.0(4)
C24A C21A C22A C25A 98.0(5)
C24A C21A C22A C26A -31.0(6)
B1A O1A C8A C9A 23.4(5)
B1A O1A C8A C10A 147.3(5)
B1A O1A C8A C11A -94.6(5)
B1A O2A C9A C8A 21.4(5)
B1A O2A C9A C12A -97.6(5)
B1A O2A C9A C13A 144.1(5)
B1A C4A C5A C6A 174.0(4)
B2A O3A C21A C22A 23.6(5)
B2A O3A C21A C23A -97.0(5)
B2A O3A C21A C24A 145.0(4)
B2A O4A C22A C21A 23.1(5)
B2A O4A C22A C25A 144.9(5)
B2A O4A C22A C26A -97.3(5)
B2A C17A C18A C19A 176.5(5)
O1B C8B C9B O2B 29.8(6)
O1B C8B C9B C12B 148.2(5)
O1B C8B C9B C13B -84.0(5)
O3B C21B C22B O4B -28.0(5)
O3B C21B C22B C25B -146.7(5)
O3B C21B C22B C26B 85.1(5)
C1B C2B C3B C4B -1.4(7)
C1B C2B C3B C7B -179.7(4)
C1B C14B C15B C16B 177.6(4)
C1B C14B C19B C18B -177.1(4)
C2B C1B C6B C5B 1.6(7)
C2B C1B C14B C15B -166.7(5)
C2B C1B C14B C19B 10.8(7)
C2B C3B C4B C5B 1.7(7)
C2B C3B C4B B1B -178.9(5)
C2B C3B C7B Br1B 85.8(5)
C3B C4B C5B C6B -0.4(7)
C3B C4B B1B O1B -8.4(8)
C3B C4B B1B O2B 173.6(5)
C4B C3B C7B Br1B -92.5(5)
C4B C5B C6B C1B -1.3(8)
C5B C4B B1B O1B 171.0(5)
C5B C4B B1B O2B -7.1(7)
C6B C1B C2B C3B -0.3(7)
C6B C1B C14B C15B 10.9(7)
C6B C1B C14B C19B -171.6(5)
C7B C3B C4B C5B 179.9(4)
C7B C3B C4B B1B -0.7(7)
C8B O1B B1B O2B 9.2(6)
C8B O1B B1B C4B -169.0(5)
C9B O2B B1B O1B 11.4(6)
C9B O2B B1B C4B -170.2(5)
C10B C8B C9B O2B -82.5(5)
C10B C8B C9B C12B 35.8(7)
C10B C8B C9B C13B 163.6(5)
C11B C8B C9B O2B 148.9(5)
C11B C8B C9B C12B -92.7(7)
C11B C8B C9B C13B 35.0(7)
C14B C1B C2B C3B 177.4(4)
C14B C1B C6B C5B -176.1(4)
C14B C15B C16B C17B -0.5(7)
C14B C15B C16B C20B -178.6(4)
C15B C14B C19B C18B 0.4(7)
C15B C16B C17B C18B 0.6(7)
C15B C16B C17B B2B 179.6(5)
C15B C16B C20B Br2B 92.1(5)
C16B C17B C18B C19B -0.2(7)
C16B C17B B2B O3B -11.7(8)
C16B C17B B2B O4B 170.1(5)
C17B C16B C20B Br2B -86.0(5)
C17B C18B C19B C14B -0.3(7)
C18B C17B B2B O3B 167.4(5)
C18B C17B B2B O4B -10.8(7)
C19B C14B C15B C16B 0.0(7)
C20B C16B C17B C18B 178.6(4)
C20B C16B C17B B2B -2.3(7)
C21B O3B B2B O4B -9.6(6)
C21B O3B B2B C17B 172.0(5)
C22B O4B B2B O3B -9.7(6)
C22B O4B B2B C17B 168.7(5)
C23B C21B C22B O4B 85.7(5)
C23B C21B C22B C25B -33.0(7)
C23B C21B C22B C26B -161.2(5)
C24B C21B C22B O4B -146.4(5)
C24B C21B C22B C25B 94.9(6)
C24B C21B C22B C26B -33.3(6)
B1B O1B C8B C9B -24.1(6)
B1B O1B C8B C10B 92.6(5)
B1B O1B C8B C11B -147.5(5)
B1B O2B C9B C8B -25.5(6)
B1B O2B C9B C12B -148.5(5)
B1B O2B C9B C13B 92.5(5)
B1B C4B C5B C6B -179.8(5)
B2B O3B C21B C22B 23.4(5)
B2B O3B C21B C23B -95.6(5)
B2B O3B C21B C24B 146.6(5)
B2B O4B C22B C21B 23.2(5)
B2B O4B C22B C25B 146.0(5)
B2B O4B C22B C26B -95.1(5)
B2B C17B C18B C19B -179.3(4)
O1C C8C C9C O2C -31.2(5)
O1C C8C C9C C12C 82.5(5)
O1C C8C C9C C13C -149.3(4)
O3C C21C C22C O4C -28.8(7)
O3C C21C C22C C25C 85.4(6)
O3C C21C C22C C26C -149.5(6)
C1C C2C C3C C4C 0.6(7)
C1C C2C C3C C7C 178.8(4)
C1C C14C C15C C16C 178.2(4)
C1C C14C C19C C18C -178.9(4)
C2C C1C C6C C5C -2.6(7)
C2C C1C C14C C15C 162.9(5)
C2C C1C C14C C19C -17.2(7)
C2C C3C C4C C5C -1.5(7)
C2C C3C C4C B1C 175.9(4)
C2C C3C C7C Br1C -93.5(4)
C3C C4C C5C C6C 0.3(7)
C3C C4C B1C O1C 11.3(8)
C3C C4C B1C O2C -167.9(5)
C4C C3C C7C Br1C 84.7(5)
C4C C5C C6C C1C 1.8(8)
C5C C4C B1C O1C -171.4(5)
C5C C4C B1C O2C 9.4(7)
C6C C1C C2C C3C 1.5(7)
C6C C1C C14C C15C -16.4(6)
C6C C1C C14C C19C 163.5(5)
C7C C3C C4C C5C -179.6(4)
C7C C3C C4C B1C -2.2(7)
C8C O1C B1C O2C -6.5(6)
C8C O1C B1C C4C 174.3(5)
C9C O2C B1C O1C -14.7(6)
C9C O2C B1C C4C 164.6(5)
C10C C8C C9C O2C -148.7(5)
C10C C8C C9C C12C -35.0(6)
C10C C8C C9C C13C 93.2(6)
C11C C8C C9C O2C 83.3(5)
C11C C8C C9C C12C -163.0(4)
C11C C8C C9C C13C -34.9(6)
C14C C1C C2C C3C -177.9(4)
C14C C1C C6C C5C 176.7(4)
C14C C15C C16C C17C 1.2(7)
C14C C15C C16C C20C -179.2(4)
C15C C14C C19C C18C 1.0(7)
C15C C16C C17C C18C -0.1(7)
C15C C16C C17C B2C 177.6(5)
C15C C16C C20C Br2C -95.4(4)
C16C C17C C18C C19C -0.6(7)
C16C C17C B2C O3C -165.7(5)
C16C C17C B2C O4C 12.0(8)
C17C C16C C20C Br2C 84.2(5)
C17C C18C C19C C14C 0.1(8)
C18C C17C B2C O3C 12.0(8)
C18C C17C B2C O4C -170.3(5)
C19C C14C C15C C16C -1.7(7)
C20C C16C C17C C18C -179.6(4)
C20C C16C C17C B2C -1.9(7)
C21C O3C B2C O4C -12.3(7)
C21C O3C B2C C17C 165.6(5)
C22C O4C B2C O3C -6.8(7)
C22C O4C B2C C17C 175.3(5)
C23C C21C C22C O4C -152.8(6)
C23C C21C C22C C25C -38.6(8)
C23C C21C C22C C26C 86.5(9)
C24C C21C C22C O4C 83.0(6)
C24C C21C C22C C25C -162.7(5)
C24C C21C C22C C26C -37.7(8)
B1C O1C C8C C9C 23.5(5)
B1C O1C C8C C10C 146.4(5)
B1C O1C C8C C11C -95.7(5)
B1C O2C C9C C8C 28.1(5)
B1C O2C C9C C12C -89.8(5)
B1C O2C C9C C13C 150.7(5)
B1C C4C C5C C6C -177.3(5)
B2C O3C C21C C22C 25.4(7)
B2C O3C C21C C23C 156.3(6)
B2C O3C C21C C24C -89.8(6)
B2C O4C C22C C21C 22.1(7)
B2C O4C C22C C25C -95.1(6)
B2C O4C C22C C26C 150.3(6)
B2C C17C C18C C19C -178.4(5)
